data_7034762
loop_
_publ_author_name
'Biswas, Surajit'
'Dutta, Arpan'
'Dolai, Malay'
'Bhowmick, Indrani'
'Rouzi\`eres, Mathieu'
'Cl\'erac, Rodolphe'
'Panja, Anangamohan'
'Ali, Mahammad'

_publ_section_title
;
 Novel Cu(II)-M(II)-Cu(II) (M = Cu or Ni) trinuclear and [NaCu]
 hexanuclear complexes assembled by bi-compartmental ligands: syntheses,
 structures, magnetic and catalytic studies.
;
_journal_issue 20
_journal_name_full 'Dalton transactions (Cambridge, England : 2003)'
_journal_page_first 9426
_journal_page_last 9438
_journal_paper_doi 10.1039/c4dt03728f
_journal_volume 44
_journal_year 2015
_chemical_formula_moiety 'C92 H84 Cu6 N26 Na2 O22 S4, 2(C46 H43 Cu3 N11 O5 S2), 2(C10 H8)'
_chemical_formula_sum 'C214 H210 Cu12 N56 Na2 O43 S8'
_chemical_formula_weight 5302.32
_chemical_name_systematic
;
 ?
;
_space_group_IT_number 2
_symmetry_cell_setting triclinic
_symmetry_space_group_name_Hall '-P 1'
_symmetry_space_group_name_H-M 'P -1'
_atom_sites_solution_hydrogens geom
_atom_sites_solution_primary direct
_atom_sites_solution_secondary difmap
_audit_creation_method SHELXL-97
_audit_update_record
;
2015-03-31 deposited with the CCDC.
2015-04-09 downloaded from the CCDC.
;
_cell_angle_alpha 102.507(4)
_cell_angle_beta 93.336(4)
_cell_angle_gamma 108.678(4)
_cell_formula_units_Z 1
_cell_length_a 12.2539(8)
_cell_length_b 18.6210(13)
_cell_length_c 27.0991(18)
_cell_measurement_reflns_used 250
_cell_measurement_temperature 100(2)
_cell_measurement_theta_max 24.60
_cell_measurement_theta_min 1.25
_cell_volume 5664.2(7)
_computing_cell_refinement 'BRUKER SMART APEX II CCD'
_computing_data_collection 'BRUKER SMART APEX II CCD'
_computing_data_reduction 'BRUKER SAINT'
_computing_molecular_graphics Diamond-3.0
_computing_publication_material 'SHELXS-97 (Sheldrick, 2008)'
_computing_structure_refinement 'SHELXL-97 (Sheldrick, 2008)'
_computing_structure_solution 'SHELXS-97 (Sheldrick, 2008)'
_diffrn_ambient_temperature 100(2)
_diffrn_measured_fraction_theta_full 0.977
_diffrn_measured_fraction_theta_max 0.977
_diffrn_measurement_device_type 'BRUKER SMART APEX-II CCD'
_diffrn_measurement_method Multi-scan
_diffrn_radiation_monochromator graphite
_diffrn_radiation_source 'fine-focus sealed tube'
_diffrn_radiation_type MoK\a
_diffrn_radiation_wavelength 0.71073
_diffrn_reflns_av_R_equivalents 0.0680
_diffrn_reflns_av_sigmaI/netI 0.1163
_diffrn_reflns_limit_h_max 14
_diffrn_reflns_limit_h_min -14
_diffrn_reflns_limit_k_max 21
_diffrn_reflns_limit_k_min -21
_diffrn_reflns_limit_l_max 31
_diffrn_reflns_limit_l_min -31
_diffrn_reflns_number 46084
_diffrn_reflns_theta_full 24.60
_diffrn_reflns_theta_max 24.60
_diffrn_reflns_theta_min 1.25
_exptl_absorpt_coefficient_mu 1.266
_exptl_absorpt_correction_T_max 0.796
_exptl_absorpt_correction_T_min 0.709
_exptl_absorpt_correction_type empirical
_exptl_absorpt_process_details SADABS
_exptl_crystal_colour 'Dark green'
_exptl_crystal_density_diffrn 1.554
_exptl_crystal_density_method 'not measured'
_exptl_crystal_description 'Block shape'
_exptl_crystal_F_000 2711.0
_exptl_crystal_size_max 0.28
_exptl_crystal_size_mid 0.25
_exptl_crystal_size_min 0.18
_refine_diff_density_max 1.781
_refine_diff_density_min -1.442
_refine_diff_density_rms 0.146
_refine_ls_extinction_method none
_refine_ls_goodness_of_fit_ref 1.043
_refine_ls_hydrogen_treatment mixed
_refine_ls_matrix_type full
_refine_ls_number_parameters 1418
_refine_ls_number_reflns 19066
_refine_ls_number_restraints 0
_refine_ls_restrained_S_all 1.043
_refine_ls_R_factor_all 0.1572
_refine_ls_R_factor_gt 0.0848
_refine_ls_shift/su_max 0.001
_refine_ls_shift/su_mean 0.000
_refine_ls_structure_factor_coef Fsqd
_refine_ls_weighting_details 'calc w=1/[\s^2^(Fo^2^)+(0.0937P)^2^+29.9999P] where P=(Fo^2^+2Fc^2^)/3'
_refine_ls_weighting_scheme calc
_refine_ls_wR_factor_gt 0.1894
_refine_ls_wR_factor_ref 0.2330
_reflns_number_gt 10719
_reflns_number_total 19066
_reflns_threshold_expression >2sigma(I)
_cod_data_source_file c4dt03728f2.cif
_cod_data_source_block 7
_cod_depositor_comments
;
The following automatic conversions were performed:

'_symmetry_cell_setting' value 'Triclinic' changed to 'triclinic'
according to
/usr/data/users/saulius/crontab/automatic-downloads/rss-feeds/RSC/lib/dictionaries/cif_core.dic
dictionary named 'cif_core.dic' version 2.4.2 from 2011-04-26.

'_exptl_absorpt_correction_type' value 'Empirical' changed to
'empirical' according to
/usr/data/users/saulius/crontab/automatic-downloads/rss-feeds/RSC/lib/dictionaries/cif_core.dic
dictionary named 'cif_core.dic' version 2.4.2 from 2011-04-26.

Automatic conversion script
Id: cif_fix_values 3143 2015-03-26 13:38:13Z robertas 

 Adding full bibliography for 7034760--7034762.cif.
;
_cod_database_code 7034762

loop_
_symmetry_equiv_pos_as_xyz
'x, y, z'
'-x, -y, -z'

loop_
_atom_site_label
_atom_site_type_symbol
_atom_site_fract_x
_atom_site_fract_y
_atom_site_fract_z
_atom_site_U_iso_or_equiv
_atom_site_adp_type
_atom_site_occupancy
_atom_site_symmetry_multiplicity
_atom_site_calc_flag
_atom_site_refinement_flags
_atom_site_disorder_assembly
_atom_site_disorder_group
Cu2 Cu -0.00894(9) 0.10369(6) 0.79427(4) 0.0326(3) Uani 1 1 d . . .
S2 S -0.1374(2) 0.70270(17) 0.61329(10) 0.0507(7) Uani 1 1 d . . .
Cu5 Cu 0.09654(9) 0.57504(6) 0.66950(4) 0.0310(3) Uani 1 1 d . . .
Cu1 Cu 0.18317(9) 0.09696(6) 0.88714(4) 0.0330(3) Uani 1 1 d . . .
Cu6 Cu 0.09521(9) 0.73011(6) 0.76305(4) 0.0283(3) Uani 1 1 d . . .
Cu4 Cu 0.38726(10) 0.57573(6) 0.65111(4) 0.0351(3) Uani 1 1 d . . .
Na1 Na 0.5928(3) 0.0294(2) 0.95323(14) 0.0463(10) Uani 1 1 d . . .
Cu3 Cu 0.10060(11) 0.22023(7) 0.71319(5) 0.0428(3) Uani 1 1 d . . .
S3 S -0.2095(3) 0.27660(18) 0.78701(15) 0.0710(10) Uani 1 1 d . . .
S1 S 0.0900(3) 0.34009(17) 0.64733(15) 0.0716(10) Uani 1 1 d . . .
O1 O 0.0985(5) 0.1768(3) 0.8516(2) 0.0312(14) Uani 1 1 d . . .
O4 O 0.1508(5) 0.6191(3) 0.7407(2) 0.0295(14) Uani 1 1 d . . .
C92 C -0.0517(8) 0.7026(5) 0.6609(4) 0.037(2) Uani 1 1 d . . .
S4 S -0.0395(2) -0.15413(14) 0.79321(12) 0.0516(8) Uani 1 1 d . . .
N19 N 0.0078(7) 0.7012(4) 0.6949(3) 0.0356(18) Uani 1 1 d . . .
N15 N 0.0089(6) 0.5446(5) 0.6025(3) 0.046(2) Uani 1 1 d . . .
N11 N 0.3677(7) 0.5435(5) 0.5755(3) 0.041(2) Uani 1 1 d . . .
O2 O 0.0983(5) 0.1146(3) 0.7459(2) 0.0361(15) Uani 1 1 d . . .
N20 N 0.2640(7) 0.4842(5) 0.6615(3) 0.045(2) Uani 1 1 d . . .
O15 O 0.4124(6) 0.0048(4) 0.9026(3) 0.0528(19) Uani 1 1 d . . .
C41 C -0.1106(10) 0.1172(6) 0.6385(4) 0.050(3) Uani 1 1 d . . .
H41 H -0.1539 0.1226 0.6662 0.060 Uiso 1 1 calc R . .
C24 C -0.0883(9) -0.0387(5) 0.7150(4) 0.039(2) Uani 1 1 d . . .
H24 H -0.1434 -0.0896 0.7011 0.047 Uiso 1 1 calc R . .
N4 N -0.1409(6) 0.1105(4) 0.8265(3) 0.0324(18) Uani 1 1 d . . .
O9 O 0.7275(7) 0.2617(5) 1.0231(3) 0.070(2) Uani 1 1 d . . .
O10 O 0.7038(8) 0.1424(5) 1.0239(3) 0.077(3) Uani 1 1 d . . .
C32 C 0.2836(9) 0.1548(6) 0.6928(4) 0.051(3) Uani 1 1 d . . .
H32A H 0.3079 0.1725 0.7301 0.061 Uiso 1 1 calc R . .
H32B H 0.3534 0.1544 0.6763 0.061 Uiso 1 1 calc R . .
O3 O 0.2351(5) 0.6355(4) 0.6486(2) 0.0346(15) Uani 1 1 d . . .
N3 N 0.3155(7) 0.1105(4) 0.8488(3) 0.0368(19) Uani 1 1 d . . .
N1 N 0.0837(7) 0.0949(4) 0.9424(3) 0.0343(18) Uani 1 1 d . . .
C86 C 0.2687(8) 0.8391(5) 0.8429(3) 0.032(2) Uani 1 1 d . . .
H86A H 0.3348 0.8471 0.8688 0.039 Uiso 1 1 calc R . .
H86B H 0.2300 0.8772 0.8560 0.039 Uiso 1 1 calc R . .
N10 N -0.0292(7) 0.2325(5) 0.7482(3) 0.044(2) Uani 1 1 d . . .
N9 N 0.0777(7) 0.0029(4) 0.8391(3) 0.0360(19) Uani 1 1 d . . .
C71 C -0.0303(8) 0.4642(5) 0.7217(4) 0.039(2) Uani 1 1 d . . .
H71 H -0.0866 0.4147 0.7205 0.046 Uiso 1 1 calc R . .
C78 C 0.1260(7) 0.5805(5) 0.7767(3) 0.0244(19) Uani 1 1 d . . .
C61 C 0.3461(8) 0.7176(5) 0.6020(3) 0.037(2) Uani 1 1 d . . .
C46 C 0.0303(8) -0.0630(6) 0.8205(3) 0.036(2) Uani 1 1 d . . .
C14 C 0.1645(8) 0.2734(5) 0.9290(3) 0.036(2) Uani 1 1 d . . .
N5 N -0.1147(6) 0.0058(4) 0.7521(3) 0.0328(18) Uani 1 1 d . . .
N16 N 0.2327(6) 0.8123(4) 0.7505(2) 0.0250(16) Uani 1 1 d . . .
C15 C 0.1392(9) 0.3261(5) 0.9687(3) 0.038(2) Uani 1 1 d . . .
H15 H 0.2018 0.3619 0.9934 0.045 Uiso 1 1 calc R . .
C12 C -0.0275(8) 0.0511(5) 0.9396(4) 0.036(2) Uani 1 1 d . . .
H12 H -0.0677 0.0177 0.9076 0.043 Uiso 1 1 calc R . .
N8 N 0.0056(8) 0.1528(5) 0.6469(3) 0.045(2) Uani 1 1 d . . .
N6 N 0.2242(7) 0.3058(5) 0.7637(3) 0.042(2) Uani 1 1 d . . .
C1 C 0.3157(8) 0.0746(6) 0.7997(4) 0.039(2) Uani 1 1 d . . .
H1 H 0.2447 0.0374 0.7812 0.047 Uiso 1 1 calc R . .
C79 C 0.2559(8) 0.7056(5) 0.8372(3) 0.032(2) Uani 1 1 d . . .
H79A H 0.3114 0.7112 0.8120 0.039 Uiso 1 1 calc R . .
H79B H 0.3016 0.7225 0.8716 0.039 Uiso 1 1 calc R . .
N12 N 0.4570(6) 0.6234(4) 0.7236(3) 0.0341(18) Uani 1 1 d . . .
C21 C -0.1449(8) 0.1609(5) 0.8659(3) 0.034(2) Uani 1 1 d . . .
H21 H -0.2190 0.1599 0.8749 0.041 Uiso 1 1 calc R . .
O11 O 0.6867(10) -0.0257(7) 0.8913(3) 0.090(3) Uani 1 1 d . . .
N18 N -0.0365(6) 0.6732(4) 0.7957(3) 0.0292(17) Uani 1 1 d . . .
C19 C -0.0417(8) 0.2203(5) 0.8979(3) 0.030(2) Uani 1 1 d . . .
N13 N 0.5023(6) 0.6773(4) 0.6408(3) 0.0337(18) Uani 1 1 d . . .
N17 N 0.1858(6) 0.7589(4) 0.8338(2) 0.0260(16) Uani 1 1 d . . .
N2 N 0.2950(6) 0.1956(4) 0.9381(3) 0.0329(18) Uani 1 1 d . . .
C16 C 0.0299(8) 0.3289(5) 0.9737(3) 0.029(2) Uani 1 1 d . . .
N7 N 0.2368(7) 0.2117(5) 0.6761(3) 0.041(2) Uani 1 1 d . . .
C18 C -0.0584(9) 0.2741(5) 0.9390(3) 0.035(2) Uani 1 1 d . . .
H18 H -0.1357 0.2723 0.9428 0.043 Uiso 1 1 calc R . .
C85 C -0.1394(8) 0.6236(5) 0.7719(4) 0.037(2) Uani 1 1 d . . .
H85 H -0.1525 0.6099 0.7356 0.044 Uiso 1 1 calc R . .
N14 N -0.0277(7) 0.4891(4) 0.6811(3) 0.039(2) Uani 1 1 d . . .
C72 C 0.0452(7) 0.5051(5) 0.7691(3) 0.029(2) Uani 1 1 d . . .
C20 C 0.0716(8) 0.2211(5) 0.8900(3) 0.029(2) Uani 1 1 d . . .
C45 C -0.1047(10) 0.2514(5) 0.7634(4) 0.047(3) Uani 1 1 d . . .
C44 C 0.0112(12) 0.0991(7) 0.5596(5) 0.070(4) Uani 1 1 d . . .
H44 H 0.0549 0.0939 0.5321 0.084 Uiso 1 1 calc R . .
C68 C 0.0362(9) 0.5801(7) 0.5667(4) 0.047(3) Uani 1 1 d . . .
H68 H -0.0204 0.5658 0.5375 0.056 Uiso 1 1 calc R . .
C34 C 0.3270(10) 0.3293(6) 0.7457(4) 0.047(3) Uani 1 1 d . . .
C36 C 0.4103(12) 0.4231(7) 0.8254(5) 0.066(4) Uani 1 1 d . . .
H36 H 0.4746 0.4633 0.8469 0.079 Uiso 1 1 calc R . .
N25 N 0.6575(12) -0.0946(10) 0.8929(4) 0.095(5) Uani 1 1 d . . .
C59 C 0.4164(9) 0.5973(6) 0.7639(4) 0.041(2) Uani 1 1 d . . .
H59 H 0.3477 0.5528 0.7583 0.049 Uiso 1 1 calc R . .
C4 C 0.5170(9) 0.1830(6) 0.8526(4) 0.049(3) Uani 1 1 d . . .
H4 H 0.5867 0.2214 0.8715 0.059 Uiso 1 1 calc R . .
C37 C 0.3067(11) 0.3999(7) 0.8425(4) 0.057(3) Uani 1 1 d . . .
H37 H 0.2965 0.4245 0.8756 0.068 Uiso 1 1 calc R . .
C6 C 0.4130(8) 0.1968(5) 0.9305(4) 0.042(2) Uani 1 1 d . . .
H6A H 0.4366 0.1652 0.9513 0.050 Uiso 1 1 calc R . .
H6B H 0.4681 0.2512 0.9420 0.050 Uiso 1 1 calc R . .
C57 C 0.5699(9) 0.6985(7) 0.8208(4) 0.047(3) Uani 1 1 d . . .
H57 H 0.6090 0.7254 0.8543 0.056 Uiso 1 1 calc R . .
C84 C -0.2276(8) 0.5916(6) 0.7980(4) 0.048(3) Uani 1 1 d . . .
H84 H -0.2997 0.5547 0.7802 0.057 Uiso 1 1 calc R . .
C49 C 0.2811(11) 0.4643(7) 0.4923(4) 0.060(3) Uani 1 1 d . . .
H49 H 0.2239 0.4184 0.4714 0.072 Uiso 1 1 calc R . .
C58 C 0.4724(9) 0.6340(7) 0.8138(4) 0.049(3) Uani 1 1 d . . .
C3 C 0.5147(9) 0.1453(7) 0.8021(4) 0.053(3) Uani 1 1 d . . .
H3 H 0.5826 0.1581 0.7860 0.063 Uiso 1 1 calc R . .
C33 C 0.3288(9) 0.2903(6) 0.6912(4) 0.055(3) Uani 1 1 d . . .
H33A H 0.3154 0.3229 0.6686 0.066 Uiso 1 1 calc R . .
H33B H 0.4059 0.2850 0.6873 0.066 Uiso 1 1 calc R . .
C39 C 0.1955(9) 0.1860(6) 0.6207(4) 0.053(3) Uani 1 1 d . . .
H39A H 0.2372 0.1518 0.6040 0.063 Uiso 1 1 calc R . .
H39B H 0.2149 0.2325 0.6064 0.063 Uiso 1 1 calc R . .
C30 C 0.1959(9) 0.0717(5) 0.6799(4) 0.044(3) Uani 1 1 d . . .
C82 C -0.1042(9) 0.6648(6) 0.8751(4) 0.045(3) Uani 1 1 d . . .
H82 H -0.0903 0.6802 0.9113 0.054 Uiso 1 1 calc R . .
C83 C -0.2096(9) 0.6142(7) 0.8508(4) 0.054(3) Uani 1 1 d . . .
H83 H -0.2702 0.5946 0.8698 0.064 Uiso 1 1 calc R . .
C10 C -0.0284(10) 0.0997(6) 1.0270(4) 0.052(3) Uani 1 1 d . . .
H10 H -0.0673 0.1011 1.0563 0.062 Uiso 1 1 calc R . .
C56 C 0.6110(9) 0.7244(6) 0.7802(4) 0.044(3) Uani 1 1 d . . .
H56 H 0.6786 0.7696 0.7851 0.053 Uiso 1 1 calc R . .
C38 C 0.2166(10) 0.3403(6) 0.8112(4) 0.053(3) Uani 1 1 d . . .
H38 H 0.1448 0.3226 0.8240 0.064 Uiso 1 1 calc R . .
C40 C 0.0689(10) 0.1431(6) 0.6086(4) 0.049(3) Uani 1 1 d . . .
C27 C 0.1278(11) -0.0611(6) 0.6274(4) 0.054(3) Uani 1 1 d . . .
O13 O 0.5558(11) -0.1296(8) 0.9020(4) 0.117(4) Uani 1 1 d . . .
C74 C 0.0922(9) 0.5065(5) 0.8579(3) 0.037(2) Uani 1 1 d . . .
C73 C 0.0307(8) 0.4684(5) 0.8097(4) 0.037(2) Uani 1 1 d . . .
H73 H -0.0223 0.4165 0.8040 0.044 Uiso 1 1 calc R . .
C76 C 0.1634(8) 0.5830(6) 0.8662(3) 0.035(2) Uani 1 1 d . . .
H76 H 0.2018 0.6105 0.8997 0.042 Uiso 1 1 calc R . .
C60 C 0.4486(8) 0.7383(5) 0.6435(3) 0.037(2) Uani 1 1 d . . .
H60A H 0.5087 0.7873 0.6411 0.044 Uiso 1 1 calc R . .
H60B H 0.4217 0.7485 0.6772 0.044 Uiso 1 1 calc R . .
C17 C 0.0093(9) 0.3909(5) 1.0144(3) 0.042(2) Uani 1 1 d . . .
H17A H 0.0820 0.4216 1.0373 0.064 Uiso 1 1 calc R . .
H17B H -0.0497 0.3659 1.0341 0.064 Uiso 1 1 calc R . .
H17C H -0.0179 0.4256 0.9983 0.064 Uiso 1 1 calc R . .
C47 C 0.1942(10) 0.4242(7) 0.6554(4) 0.049(3) Uani 1 1 d . . .
C65 C 0.2591(11) 0.7316(7) 0.5223(4) 0.050(3) Uani 1 1 d . . .
C67 C 0.2692(12) 0.7714(8) 0.4792(4) 0.074(4) Uani 1 1 d . . .
H67A H 0.3276 0.7594 0.4589 0.089 Uiso 1 1 calc R . .
H67B H 0.2929 0.8281 0.4931 0.089 Uiso 1 1 calc R . .
H67C H 0.1939 0.7526 0.4576 0.089 Uiso 1 1 calc R . .
C91 C 0.4175(8) 0.9031(5) 0.7900(4) 0.036(2) Uani 1 1 d . . .
H91 H 0.4729 0.9288 0.8198 0.043 Uiso 1 1 calc R . .
O17 O 0.5424(10) 0.9460(7) 0.6033(5) 0.133(5) Uani 1 1 d . . .
C48 C 0.2845(9) 0.4805(6) 0.5448(4) 0.049(3) Uani 1 1 d . . .
H48 H 0.2274 0.4467 0.5595 0.059 Uiso 1 1 calc R . .
C50 C 0.3588(10) 0.5134(7) 0.4708(4) 0.055(3) Uani 1 1 d . . .
H50 H 0.3556 0.5029 0.4347 0.066 Uiso 1 1 calc R . .
C51 C 0.4426(9) 0.5788(7) 0.5015(4) 0.051(3) Uani 1 1 d . . .
H51 H 0.4971 0.6143 0.4868 0.061 Uiso 1 1 calc R . .
C55 C 0.5527(8) 0.6838(5) 0.7309(3) 0.034(2) Uani 1 1 d . . .
C43 C -0.1055(14) 0.0642(9) 0.5515(5) 0.090(5) Uani 1 1 d . . .
H43 H -0.1437 0.0336 0.5185 0.108 Uiso 1 1 calc R . .
C35 C 0.4235(10) 0.3882(7) 0.7763(5) 0.061(3) Uani 1 1 d . . .
H35 H 0.4961 0.4040 0.7638 0.073 Uiso 1 1 calc R . .
O12 O 0.7257(9) -0.1313(7) 0.8863(5) 0.142(6) Uani 1 1 d . . .
C28 C 0.1460(11) -0.1235(6) 0.5857(4) 0.062(3) Uani 1 1 d . . .
H28A H 0.1018 -0.1754 0.5899 0.075 Uiso 1 1 calc R . .
H28B H 0.2288 -0.1169 0.5879 0.075 Uiso 1 1 calc R . .
H28C H 0.1189 -0.1184 0.5523 0.075 Uiso 1 1 calc R . .
C88 C 0.2568(8) 0.8266(5) 0.7056(3) 0.034(2) Uani 1 1 d . . .
H88 H 0.2013 0.7988 0.6761 0.041 Uiso 1 1 calc R . .
C26 C 0.0346(9) -0.0749(6) 0.6535(4) 0.047(3) Uani 1 1 d . . .
H26 H -0.0218 -0.1261 0.6446 0.057 Uiso 1 1 calc R . .
C7 C 0.2636(9) 0.1872(6) 0.9891(3) 0.042(2) Uani 1 1 d . . .
H7A H 0.3108 0.1601 1.0031 0.051 Uiso 1 1 calc R . .
H7B H 0.2836 0.2400 1.0122 0.051 Uiso 1 1 calc R . .
O16 O 0.2507(6) 0.0048(4) 0.9303(3) 0.0512(19) Uani 1 1 d . . .
C52 C 0.4471(8) 0.5927(6) 0.5542(3) 0.039(2) Uani 1 1 d . . .
C90 C 0.4438(8) 0.9179(5) 0.7430(4) 0.038(2) Uani 1 1 d . . .
H90 H 0.5176 0.9529 0.7401 0.045 Uiso 1 1 calc R . .
C87 C 0.3130(7) 0.8520(5) 0.7929(3) 0.0253(19) Uani 1 1 d . . .
C29 C 0.2091(9) 0.0135(6) 0.6410(4) 0.048(3) Uani 1 1 d . . .
H29 H 0.2750 0.0255 0.6235 0.058 Uiso 1 1 calc R . .
C11 C -0.0863(9) 0.0523(6) 0.9814(4) 0.044(3) Uani 1 1 d . . .
H11 H -0.1656 0.0207 0.9783 0.053 Uiso 1 1 calc R . .
C13 C 0.2808(8) 0.2681(5) 0.9258(4) 0.036(2) Uani 1 1 d . . .
H13A H 0.3381 0.3149 0.9495 0.043 Uiso 1 1 calc R . .
H13B H 0.2993 0.2691 0.8908 0.043 Uiso 1 1 calc R . .
N23 N 0.3528(8) 0.0139(4) 0.9384(3) 0.040(2) Uani 1 1 d . . .
C81 C -0.0162(8) 0.6942(5) 0.8468(3) 0.033(2) Uani 1 1 d . . .
C77 C 0.1814(7) 0.6215(5) 0.8274(3) 0.027(2) Uani 1 1 d . . .
C63 C 0.1449(8) 0.6393(6) 0.5675(3) 0.037(2) Uani 1 1 d . . .
C75 C 0.0747(11) 0.4640(6) 0.9012(4) 0.057(3) Uani 1 1 d . . .
H75A H 0.1450 0.4860 0.9265 0.068 Uiso 1 1 calc R . .
H75B H 0.0598 0.4081 0.8871 0.068 Uiso 1 1 calc R . .
H75C H 0.0083 0.4708 0.9177 0.068 Uiso 1 1 calc R . .
C89 C 0.3601(8) 0.8806(5) 0.7008(4) 0.037(2) Uani 1 1 d . . .
H89 H 0.3737 0.8921 0.6688 0.045 Uiso 1 1 calc R . .
C8 C 0.1396(8) 0.1436(5) 0.9885(4) 0.038(2) Uani 1 1 d . . .
C5 C 0.4178(8) 0.1642(5) 0.8749(4) 0.036(2) Uani 1 1 d . . .
C80 C 0.1007(8) 0.7528(5) 0.8709(3) 0.039(2) Uani 1 1 d . . .
H80A H 0.0930 0.8047 0.8839 0.046 Uiso 1 1 calc R . .
H80B H 0.1297 0.7371 0.9003 0.046 Uiso 1 1 calc R . .
O8 O 0.6606(6) 0.1693(4) 0.9537(3) 0.0534(19) Uani 1 1 d . . .
C54 C 0.5998(8) 0.7044(6) 0.6833(3) 0.042(3) Uani 1 1 d . . .
H54A H 0.6386 0.7618 0.6899 0.051 Uiso 1 1 calc R . .
H54B H 0.6579 0.6790 0.6738 0.051 Uiso 1 1 calc R . .
C62 C 0.2398(8) 0.6628(6) 0.6078(3) 0.034(2) Uani 1 1 d . . .
C23 C -0.2230(8) -0.0225(6) 0.7736(4) 0.042(2) Uani 1 1 d . . .
C22 C -0.2514(8) 0.0514(5) 0.7968(4) 0.039(2) Uani 1 1 d . . .
H22A H -0.2801 0.0712 0.7694 0.047 Uiso 1 1 calc R . .
H22B H -0.3119 0.0396 0.8194 0.047 Uiso 1 1 calc R . .
C64 C 0.1596(11) 0.6760(7) 0.5265(3) 0.050(3) Uani 1 1 d . . .
H64 H 0.0956 0.6607 0.5003 0.060 Uiso 1 1 calc R . .
C53 C 0.5415(8) 0.6586(6) 0.5903(3) 0.041(2) Uani 1 1 d . . .
H53A H 0.6116 0.6437 0.5943 0.050 Uiso 1 1 calc R . .
H53B H 0.5623 0.7054 0.5763 0.050 Uiso 1 1 calc R . .
N24 N 0.6952(7) 0.1910(5) 1.0007(4) 0.046(2) Uani 1 1 d . . .
C66 C 0.3523(10) 0.7515(6) 0.5606(4) 0.046(3) Uani 1 1 d . . .
H66 H 0.4235 0.7900 0.5585 0.055 Uiso 1 1 calc R . .
C9 C 0.0833(10) 0.1446(6) 1.0311(4) 0.044(3) Uani 1 1 d . . .
H9 H 0.1237 0.1771 1.0633 0.053 Uiso 1 1 calc R . .
O18 O 0.6534(13) 0.9211(11) 0.6542(6) 0.170(8) Uani 1 1 d . . .
C25 C 0.0164(8) -0.0181(5) 0.6931(3) 0.035(2) Uani 1 1 d . . .
C2 C 0.4114(9) 0.0886(6) 0.7754(4) 0.048(3) Uani 1 1 d . . .
H2 H 0.4081 0.0606 0.7413 0.057 Uiso 1 1 calc R . .
C31 C 0.1023(8) 0.0575(5) 0.7080(3) 0.035(2) Uani 1 1 d . . .
C70 C -0.1086(10) 0.4437(7) 0.6346(4) 0.069(4) Uani 1 1 d . . .
H70A H -0.0874 0.3977 0.6190 0.083 Uiso 1 1 calc R . .
H70B H -0.1884 0.4245 0.6434 0.083 Uiso 1 1 calc R . .
N22 N 0.5997(14) 0.9657(13) 0.6457(6) 0.122(7) Uani 1 1 d . . .
O20 O 0.5109(10) 0.2612(13) 0.0630(5) 0.160(7) Uani 1 1 d G . .
H20A H 0.5646 0.2929 0.0506 0.240 Uiso 1 1 d G . .
H20B H 0.5168 0.2149 0.0555 0.240 Uiso 1 1 d G . .
C42 C -0.1686(12) 0.0733(7) 0.5911(5) 0.072(4) Uani 1 1 d . . .
H42 H -0.2508 0.0496 0.5859 0.086 Uiso 1 1 calc R . .
O19 O 0.6111(14) 1.0274(9) 0.6748(5) 0.162(7) Uani 1 1 d . . .
C69 C -0.1061(11) 0.4905(9) 0.5987(5) 0.087(5) Uani 1 1 d . . .
H69A H -0.1307 0.4563 0.5637 0.105 Uiso 1 1 calc R . .
H69B H -0.1610 0.5194 0.6058 0.105 Uiso 1 1 calc R . .
O21 O 0.591(2) 0.9981(13) 0.4622(7) 0.240(9) Uani 1 1 d . . .
N28 N 0.6303(16) 0.4173(11) 0.9884(8) 0.0672(16) Uani 0.50 1 d P A 2
C104 C 0.6061(10) 0.4706(7) 0.9627(5) 0.0672(16) Uani 1 1 d . A 2
O22 O 0.4211(13) 0.3938(9) 1.0744(6) 0.0672(16) Uani 0.50 1 d P B 1
C96 C 0.3327(17) 0.2657(15) 0.5382(8) 0.143(2) Uani 1 1 d . . .
H96 H 0.3580 0.3103 0.5664 0.172 Uiso 1 1 calc R . .
C95 C 0.2472(17) 0.2581(15) 0.5038(8) 0.143(2) Uani 1 1 d . . .
H95 H 0.2115 0.2969 0.5064 0.172 Uiso 1 1 calc R . .
C105 C 0.6475(19) 0.4848(13) 0.9122(10) 0.0672(16) Uani 0.50 1 d P A 2
H105 H 0.6266 0.5196 0.8958 0.081 Uiso 0.50 1 calc PR A 2
C97 C 0.3862(18) 0.2113(16) 0.5346(8) 0.143(2) Uani 1 1 d . . .
N27 N 0.4888(14) 0.1544(12) 0.5828(6) 0.143(2) Uani 1 1 d . . .
N26 N 0.3532(14) 0.1434(12) 0.4947(6) 0.143(2) Uani 1 1 d . . .
C108 C 0.7008(19) 0.3831(13) 0.9633(10) 0.0672(16) Uani 0.50 1 d P A 2
C98 C 0.4741(18) 0.2243(17) 0.5804(8) 0.143(2) Uani 1 1 d . . .
C111 C 0.489(2) 0.4266(14) 1.0533(10) 0.0672(16) Uani 0.50 1 d P . 2
C99 C 0.5274(17) 0.2939(15) 0.6081(8) 0.143(2) Uani 1 1 d . . .
H99 H 0.5140 0.3384 0.6010 0.172 Uiso 1 1 calc R . .
C94 C 0.2103(18) 0.1910(15) 0.4633(8) 0.143(2) Uani 1 1 d . . .
H94 H 0.1393 0.1788 0.4419 0.172 Uiso 1 1 calc R . .
C93 C 0.2734(17) 0.1432(14) 0.4540(8) 0.143(2) Uani 1 1 d . . .
H93 H 0.2651 0.1101 0.4210 0.172 Uiso 1 1 calc R . .
C110 C 0.5685(19) 0.3913(13) 1.0340(10) 0.0672(16) Uani 0.50 1 d P A 2
C101 C 0.6261(17) 0.2313(15) 0.6583(8) 0.143(2) Uani 1 1 d . . .
H101 H 0.6798 0.2340 0.6859 0.172 Uiso 1 1 calc R . .
C107 C 0.7464(19) 0.3952(13) 0.9160(10) 0.0672(16) Uani 0.50 1 d P A 2
H107 H 0.7966 0.3691 0.9018 0.081 Uiso 0.50 1 calc PR A 2
C102 C 0.5634(17) 0.1577(15) 0.6251(8) 0.143(2) Uani 1 1 d . . .
H102 H 0.5716 0.1113 0.6312 0.172 Uiso 1 1 calc R . .
C106 C 0.7148(19) 0.4449(13) 0.8929(10) 0.0672(16) Uani 0.50 1 d P A 2
H106 H 0.7420 0.4515 0.8615 0.081 Uiso 0.50 1 calc PR A 2
C100 C 0.6118(17) 0.3002(15) 0.6520(8) 0.143(2) Uani 1 1 d . . .
H100 H 0.6543 0.3493 0.6748 0.172 Uiso 1 1 calc R . .
O14 O 0.4074(6) 0.0383(4) 0.9833(2) 0.0487(18) Uani 1 1 d . . .
C1A C 0.6296 0.4186 0.9873 0.0672(16) Uani 0.50 1 d P . .
N48 N 0.5287(16) 0.5081(11) 0.9821(8) 0.0672(16) Uani 0.50 1 d P . 2
C48A C 0.5278 0.5093 0.9811 0.0672(16) Uani 0.50 1 d P . .
N21 N 0.5866(10) 0.4954(9) 0.6673(4) 0.087(4) Uani 1 1 d . . .
O6 O 0.5655(14) 0.4585(9) 0.6975(6) 0.196(3) Uani 1 1 d . C 1
O7 O 0.6808(13) 0.5062(9) 0.6705(5) 0.153(3) Uani 1 1 d . C 2
O5 O 0.5394(12) 0.5157(8) 0.6402(4) 0.1269(17) Uani 1 1 d . C .

loop_
_atom_site_aniso_label
_atom_site_aniso_U_11
_atom_site_aniso_U_22
_atom_site_aniso_U_33
_atom_site_aniso_U_23
_atom_site_aniso_U_13
_atom_site_aniso_U_12
Cu2 0.0271(6) 0.0222(6) 0.0440(6) -0.0015(5) -0.0014(5) 0.0098(5)
S2 0.0404(16) 0.0524(17) 0.0527(16) 0.0013(13) -0.0139(12) 0.0183(14)
Cu5 0.0287(6) 0.0275(6) 0.0333(6) 0.0014(5) 0.0001(5) 0.0097(5)
Cu1 0.0283(7) 0.0203(6) 0.0459(7) 0.0021(5) -0.0044(5) 0.0082(5)
Cu6 0.0254(6) 0.0226(6) 0.0334(6) 0.0037(5) 0.0006(4) 0.0061(5)
Cu4 0.0320(7) 0.0259(6) 0.0413(6) 0.0014(5) 0.0044(5) 0.0065(5)
Na1 0.046(2) 0.052(3) 0.045(2) 0.0115(19) 0.0075(18) 0.023(2)
Cu3 0.0433(8) 0.0310(7) 0.0568(8) 0.0062(6) 0.0130(6) 0.0184(6)
S3 0.0385(18) 0.0455(18) 0.134(3) 0.0208(19) 0.0284(18) 0.0194(15)
S1 0.051(2) 0.0303(16) 0.129(3) 0.0228(18) 0.0079(18) 0.0054(14)
O1 0.031(4) 0.020(3) 0.045(4) 0.000(3) 0.002(3) 0.019(3)
O4 0.031(4) 0.024(3) 0.032(3) 0.010(3) 0.006(3) 0.005(3)
C92 0.035(6) 0.029(5) 0.037(5) 0.002(4) 0.004(5) 0.002(5)
S4 0.0356(15) 0.0203(13) 0.089(2) -0.0029(13) -0.0075(14) 0.0103(12)
N19 0.030(5) 0.028(4) 0.041(5) 0.006(4) 0.003(4) 0.001(4)
N15 0.020(5) 0.061(6) 0.040(5) -0.004(4) 0.000(4) 0.004(4)
N11 0.031(5) 0.032(5) 0.054(5) -0.006(4) 0.004(4) 0.013(4)
O2 0.041(4) 0.014(3) 0.052(4) 0.001(3) 0.009(3) 0.012(3)
N20 0.032(5) 0.034(5) 0.064(6) 0.007(4) 0.009(4) 0.010(4)
O15 0.048(5) 0.050(5) 0.056(4) 0.006(4) 0.011(4) 0.014(4)
C41 0.053(8) 0.035(6) 0.059(7) 0.017(5) 0.012(5) 0.007(6)
C24 0.046(7) 0.016(5) 0.052(6) 0.001(4) -0.006(5) 0.012(5)
N4 0.026(4) 0.021(4) 0.043(4) 0.004(3) -0.003(3) 0.003(3)
O9 0.059(5) 0.048(5) 0.092(6) -0.009(5) 0.002(4) 0.023(4)
O10 0.094(7) 0.057(6) 0.059(5) 0.012(4) -0.013(5) 0.003(5)
C32 0.053(7) 0.042(6) 0.067(7) 0.012(5) 0.014(5) 0.030(6)
O3 0.034(4) 0.036(4) 0.030(3) 0.005(3) 0.001(3) 0.009(3)
N3 0.038(5) 0.023(4) 0.047(5) 0.002(4) -0.001(4) 0.013(4)
N1 0.037(5) 0.026(4) 0.041(4) 0.007(4) -0.002(4) 0.015(4)
C86 0.042(6) 0.019(5) 0.031(5) 0.001(4) -0.001(4) 0.008(4)
N10 0.034(5) 0.026(5) 0.073(6) 0.012(4) 0.014(4) 0.010(4)
N9 0.034(5) 0.020(4) 0.046(5) 0.002(4) -0.004(4) 0.004(4)
C71 0.024(5) 0.025(5) 0.057(6) 0.009(5) 0.007(4) -0.004(4)
C78 0.018(5) 0.020(4) 0.036(5) 0.008(4) 0.005(4) 0.007(4)
C61 0.041(6) 0.031(5) 0.042(5) 0.005(4) 0.011(4) 0.018(5)
C46 0.027(5) 0.034(6) 0.050(6) 0.007(5) -0.003(4) 0.018(5)
C14 0.033(6) 0.021(5) 0.048(6) 0.004(4) -0.007(4) 0.007(4)
N5 0.031(5) 0.019(4) 0.047(5) -0.001(3) -0.003(3) 0.013(4)
N16 0.024(4) 0.016(4) 0.035(4) 0.002(3) 0.000(3) 0.009(3)
C15 0.059(7) 0.020(5) 0.035(5) 0.006(4) -0.003(4) 0.018(5)
C12 0.035(6) 0.028(5) 0.046(6) 0.008(4) 0.001(4) 0.015(5)
N8 0.047(6) 0.028(5) 0.061(5) 0.012(4) 0.014(4) 0.013(4)
N6 0.035(5) 0.035(5) 0.056(5) 0.006(4) 0.011(4) 0.016(4)
C1 0.024(5) 0.036(6) 0.062(6) 0.007(5) 0.000(5) 0.022(5)
C79 0.033(6) 0.034(5) 0.036(5) 0.017(4) 0.011(4) 0.013(4)
N12 0.028(5) 0.029(4) 0.047(5) 0.010(4) 0.008(4) 0.011(4)
C21 0.028(5) 0.025(5) 0.048(6) 0.005(4) -0.001(4) 0.010(4)
O11 0.126(9) 0.110(9) 0.051(5) 0.000(6) 0.025(5) 0.072(8)
N18 0.026(4) 0.023(4) 0.044(4) 0.010(3) 0.005(3) 0.015(4)
C19 0.037(6) 0.018(5) 0.036(5) 0.003(4) -0.003(4) 0.015(4)
N13 0.028(4) 0.031(4) 0.033(4) -0.002(3) 0.007(3) 0.003(4)
N17 0.023(4) 0.019(4) 0.034(4) 0.002(3) 0.004(3) 0.008(3)
N2 0.020(4) 0.026(4) 0.055(5) 0.010(4) 0.002(3) 0.013(3)
C16 0.035(6) 0.020(5) 0.037(5) 0.010(4) 0.005(4) 0.015(4)
N7 0.042(5) 0.030(5) 0.056(5) 0.009(4) 0.016(4) 0.018(4)
C18 0.041(6) 0.029(5) 0.043(5) 0.010(4) 0.004(4) 0.020(5)
C85 0.021(5) 0.027(5) 0.061(6) 0.011(5) 0.002(4) 0.007(4)
N14 0.034(5) 0.030(4) 0.045(5) 0.001(4) -0.012(4) 0.007(4)
C72 0.024(5) 0.025(5) 0.040(5) 0.006(4) 0.009(4) 0.013(4)
C20 0.027(5) 0.020(5) 0.043(5) 0.012(4) 0.005(4) 0.011(4)
C45 0.050(7) 0.017(5) 0.072(7) 0.010(5) 0.004(6) 0.012(5)
C44 0.089(11) 0.045(7) 0.061(8) 0.010(6) 0.025(7) 0.002(7)
C68 0.044(7) 0.063(7) 0.032(5) 0.001(5) -0.005(5) 0.024(6)
C34 0.053(7) 0.030(6) 0.061(7) 0.004(5) 0.010(6) 0.022(5)
C36 0.072(10) 0.043(7) 0.072(8) -0.004(6) -0.020(7) 0.023(7)
N25 0.070(9) 0.128(13) 0.072(8) -0.046(8) -0.034(7) 0.069(11)
C59 0.036(6) 0.031(5) 0.057(6) 0.010(5) 0.012(5) 0.013(5)
C4 0.030(6) 0.034(6) 0.084(8) 0.014(6) -0.002(5) 0.013(5)
C37 0.054(8) 0.044(7) 0.066(7) 0.002(6) -0.001(6) 0.017(6)
C6 0.031(6) 0.025(5) 0.059(6) 0.002(5) -0.005(5) 0.005(4)
C57 0.043(7) 0.061(7) 0.041(6) 0.003(5) -0.004(5) 0.031(6)
C84 0.022(6) 0.042(6) 0.085(8) 0.026(6) 0.016(5) 0.012(5)
C49 0.070(9) 0.046(7) 0.055(7) -0.008(6) -0.002(6) 0.024(7)
C58 0.044(7) 0.066(8) 0.044(6) 0.006(5) 0.004(5) 0.035(6)
C3 0.036(7) 0.058(7) 0.080(8) 0.027(6) 0.026(6) 0.027(6)
C33 0.044(7) 0.043(7) 0.079(8) 0.015(6) 0.019(6) 0.013(6)
C39 0.053(7) 0.040(6) 0.068(7) 0.013(6) 0.025(6) 0.018(6)
C30 0.060(7) 0.024(5) 0.053(6) 0.003(5) 0.007(5) 0.025(5)
C82 0.049(7) 0.050(7) 0.056(6) 0.031(5) 0.019(5) 0.029(6)
C83 0.037(7) 0.059(8) 0.076(8) 0.030(6) 0.024(6) 0.019(6)
C10 0.066(8) 0.037(6) 0.057(7) 0.011(5) 0.024(6) 0.022(6)
C56 0.037(6) 0.032(6) 0.055(6) -0.002(5) 0.000(5) 0.011(5)
C38 0.063(8) 0.033(6) 0.067(7) 0.004(5) 0.016(6) 0.025(6)
C40 0.066(8) 0.027(6) 0.055(7) 0.011(5) 0.020(6) 0.017(6)
C27 0.069(8) 0.043(7) 0.054(7) -0.004(5) -0.003(6) 0.035(7)
O13 0.096(9) 0.162(13) 0.105(8) 0.014(8) 0.013(7) 0.074(9)
C74 0.052(7) 0.028(5) 0.047(6) 0.019(5) 0.022(5) 0.025(5)
C73 0.034(6) 0.027(5) 0.054(6) 0.019(5) 0.009(5) 0.009(4)
C76 0.041(6) 0.036(6) 0.039(5) 0.014(4) 0.009(4) 0.022(5)
C60 0.041(6) 0.026(5) 0.041(5) 0.006(4) 0.008(4) 0.011(5)
C17 0.059(7) 0.033(6) 0.037(5) 0.005(4) 0.005(5) 0.019(5)
C47 0.051(7) 0.046(7) 0.055(7) 0.012(6) 0.011(5) 0.024(6)
C65 0.070(8) 0.059(8) 0.034(6) 0.014(5) 0.015(5) 0.037(7)
C67 0.096(11) 0.088(10) 0.059(7) 0.037(7) 0.020(7) 0.047(9)
C91 0.023(5) 0.022(5) 0.057(6) 0.002(4) -0.006(4) 0.006(4)
O17 0.110(9) 0.139(11) 0.099(8) 0.013(8) -0.036(7) -0.007(8)
C48 0.048(7) 0.034(6) 0.054(7) -0.007(5) 0.001(5) 0.011(5)
C50 0.059(8) 0.078(9) 0.034(6) -0.002(6) -0.002(5) 0.042(7)
C51 0.041(7) 0.083(9) 0.043(6) 0.015(6) 0.011(5) 0.040(7)
C55 0.028(6) 0.025(5) 0.047(6) 0.006(4) 0.001(4) 0.010(4)
C43 0.102(13) 0.075(10) 0.062(9) 0.005(7) 0.002(8) -0.005(9)
C35 0.047(7) 0.049(7) 0.083(9) 0.016(7) 0.006(6) 0.011(6)
O12 0.085(8) 0.126(10) 0.186(12) -0.059(9) -0.048(7) 0.072(8)
C28 0.074(9) 0.050(7) 0.060(7) -0.012(6) 0.005(6) 0.034(7)
C88 0.038(6) 0.028(5) 0.032(5) -0.001(4) -0.001(4) 0.013(5)
C26 0.049(7) 0.030(6) 0.056(6) -0.005(5) -0.004(5) 0.016(5)
C7 0.058(7) 0.036(6) 0.040(5) 0.012(5) 0.008(5) 0.025(5)
O16 0.029(4) 0.065(5) 0.067(5) 0.022(4) 0.002(3) 0.022(4)
C52 0.031(6) 0.054(7) 0.038(5) -0.002(5) 0.006(4) 0.031(5)
C90 0.023(5) 0.022(5) 0.058(6) 0.008(4) 0.000(4) -0.003(4)
C87 0.023(5) 0.017(4) 0.035(5) 0.000(4) -0.004(4) 0.011(4)
C29 0.049(7) 0.048(7) 0.058(7) 0.015(6) 0.014(5) 0.027(6)
C11 0.050(7) 0.030(6) 0.058(7) 0.016(5) 0.016(5) 0.015(5)
C13 0.033(6) 0.015(5) 0.052(6) -0.005(4) -0.003(4) 0.007(4)
N23 0.041(6) 0.028(5) 0.049(5) 0.008(4) 0.004(4) 0.012(4)
C81 0.037(6) 0.029(5) 0.040(5) 0.009(4) 0.001(4) 0.022(5)
C77 0.029(5) 0.023(5) 0.037(5) 0.010(4) 0.009(4) 0.018(4)
C63 0.038(6) 0.053(6) 0.030(5) 0.010(4) 0.009(4) 0.028(5)
C75 0.078(9) 0.044(7) 0.061(7) 0.028(6) 0.018(6) 0.026(6)
C89 0.033(6) 0.028(5) 0.052(6) 0.011(5) 0.013(5) 0.011(5)
C8 0.037(6) 0.017(5) 0.061(6) 0.008(5) 0.000(5) 0.013(4)
C5 0.015(5) 0.030(5) 0.066(6) 0.020(5) 0.007(4) 0.009(4)
C80 0.042(6) 0.034(6) 0.035(5) 0.002(4) 0.004(4) 0.012(5)
O8 0.050(5) 0.059(5) 0.044(4) 0.008(4) -0.012(3) 0.014(4)
C54 0.018(5) 0.047(6) 0.046(6) 0.000(5) 0.004(4) -0.003(5)
C62 0.044(6) 0.039(6) 0.032(5) 0.003(4) 0.011(4) 0.033(5)
C23 0.028(6) 0.031(5) 0.063(6) -0.001(5) -0.003(5) 0.014(5)
C22 0.026(5) 0.037(6) 0.052(6) 0.002(5) -0.002(4) 0.014(5)
C64 0.067(8) 0.071(8) 0.031(5) 0.016(5) 0.011(5) 0.044(7)
C53 0.034(6) 0.053(7) 0.038(5) 0.007(5) 0.008(4) 0.019(5)
N24 0.026(5) 0.036(5) 0.067(6) -0.007(5) 0.001(4) 0.012(4)
C66 0.066(8) 0.036(6) 0.048(6) 0.016(5) 0.029(6) 0.028(6)
C9 0.055(7) 0.039(6) 0.042(6) 0.002(5) 0.013(5) 0.024(6)
O18 0.093(11) 0.209(19) 0.177(15) 0.107(14) -0.039(9) -0.018(11)
C25 0.036(6) 0.024(5) 0.041(5) -0.001(4) -0.004(4) 0.014(5)
C2 0.046(7) 0.040(6) 0.065(7) 0.017(5) 0.015(5) 0.020(6)
C31 0.028(5) 0.026(5) 0.048(6) 0.007(4) 0.000(4) 0.008(4)
C70 0.054(8) 0.052(8) 0.067(8) 0.007(6) -0.030(6) -0.017(6)
N22 0.089(12) 0.149(17) 0.063(10) 0.020(10) 0.007(8) -0.044(11)
O20 0.073(8) 0.281(18) 0.082(8) -0.043(10) -0.010(6) 0.063(10)
C42 0.062(9) 0.060(8) 0.071(9) 0.014(7) -0.002(7) -0.007(7)
O19 0.225(16) 0.117(11) 0.070(8) 0.026(8) 0.025(9) -0.041(11)
C69 0.054(9) 0.121(13) 0.055(8) 0.017(8) -0.015(6) -0.007(8)
O21 0.32(3) 0.27(2) 0.202(17) 0.104(16) 0.059(16) 0.16(2)
N28 0.040(3) 0.043(3) 0.104(4) -0.006(3) 0.011(3) 0.010(2)
C104 0.040(3) 0.043(3) 0.104(4) -0.006(3) 0.011(3) 0.010(2)
O22 0.040(3) 0.043(3) 0.104(4) -0.006(3) 0.011(3) 0.010(2)
C96 0.104(5) 0.200(8) 0.135(5) 0.055(5) 0.023(4) 0.057(5)
C95 0.104(5) 0.200(8) 0.135(5) 0.055(5) 0.023(4) 0.057(5)
C105 0.040(3) 0.043(3) 0.104(4) -0.006(3) 0.011(3) 0.010(2)
C97 0.104(5) 0.200(8) 0.135(5) 0.055(5) 0.023(4) 0.057(5)
N27 0.104(5) 0.200(8) 0.135(5) 0.055(5) 0.023(4) 0.057(5)
N26 0.104(5) 0.200(8) 0.135(5) 0.055(5) 0.023(4) 0.057(5)
C108 0.040(3) 0.043(3) 0.104(4) -0.006(3) 0.011(3) 0.010(2)
C98 0.104(5) 0.200(8) 0.135(5) 0.055(5) 0.023(4) 0.057(5)
C111 0.040(3) 0.043(3) 0.104(4) -0.006(3) 0.011(3) 0.010(2)
C99 0.104(5) 0.200(8) 0.135(5) 0.055(5) 0.023(4) 0.057(5)
C94 0.104(5) 0.200(8) 0.135(5) 0.055(5) 0.023(4) 0.057(5)
C93 0.104(5) 0.200(8) 0.135(5) 0.055(5) 0.023(4) 0.057(5)
C110 0.040(3) 0.043(3) 0.104(4) -0.006(3) 0.011(3) 0.010(2)
C101 0.104(5) 0.200(8) 0.135(5) 0.055(5) 0.023(4) 0.057(5)
C107 0.040(3) 0.043(3) 0.104(4) -0.006(3) 0.011(3) 0.010(2)
C102 0.104(5) 0.200(8) 0.135(5) 0.055(5) 0.023(4) 0.057(5)
C106 0.040(3) 0.043(3) 0.104(4) -0.006(3) 0.011(3) 0.010(2)
C100 0.104(5) 0.200(8) 0.135(5) 0.055(5) 0.023(4) 0.057(5)
O14 0.055(5) 0.050(5) 0.043(4) 0.009(3) -0.006(3) 0.023(4)
C1A 0.040(3) 0.043(3) 0.104(4) -0.006(3) 0.011(3) 0.010(2)
N48 0.040(3) 0.043(3) 0.104(4) -0.006(3) 0.011(3) 0.010(2)
C48A 0.040(3) 0.043(3) 0.104(4) -0.006(3) 0.011(3) 0.010(2)
N21 0.050(7) 0.192(14) 0.074(7) 0.084(9) 0.038(6) 0.076(9)
O6 0.173 0.167 0.156 0.079(8) -0.030(10) -0.082(10)
O7 0.119 0.165 0.125 -0.018(9) -0.009(9) 0.020(9)
O5 0.165 0.175 0.091 0.026(7) 0.037(7) 0.127(5)

loop_
_atom_type_symbol
_atom_type_description
_atom_type_scat_dispersion_real
_atom_type_scat_dispersion_imag
_atom_type_scat_source
C C 0.0033 0.0016 'International Tables Vol C Tables 4.2.6.8 and 6.1.1.4'
H H 0.0000 0.0000 'International Tables Vol C Tables 4.2.6.8 and 6.1.1.4'
N N 0.0061 0.0033 'International Tables Vol C Tables 4.2.6.8 and 6.1.1.4'
O O 0.0106 0.0060 'International Tables Vol C Tables 4.2.6.8 and 6.1.1.4'
S S 0.1246 0.1234 'International Tables Vol C Tables 4.2.6.8 and 6.1.1.4'
Cu Cu 0.3201 1.2651 'International Tables Vol C Tables 4.2.6.8 and 6.1.1.4'
Na Na 0.0362 0.0249 'International Tables Vol C Tables 4.2.6.8 and 6.1.1.4'

loop_
_geom_angle_atom_site_label_1
_geom_angle_atom_site_label_2
_geom_angle_atom_site_label_3
_geom_angle
_geom_angle_site_symmetry_1
_geom_angle_site_symmetry_3
O2 Cu2 N4 158.6(3) . .
O2 Cu2 O1 96.1(3) . .
N4 Cu2 O1 92.6(3) . .
O2 Cu2 N5 93.2(3) . .
N4 Cu2 N5 85.2(3) . .
O1 Cu2 N5 159.5(3) . .
O3 Cu5 O4 94.2(2) . .
O3 Cu5 N14 162.9(3) . .
O4 Cu5 N14 93.2(3) . .
O3 Cu5 N15 93.4(3) . .
O4 Cu5 N15 163.5(3) . .
N14 Cu5 N15 83.6(4) . .
N9 Cu1 N3 96.8(3) . .
N9 Cu1 N1 96.4(3) . .
N3 Cu1 N1 164.1(3) . .
N9 Cu1 N2 179.5(3) . .
N3 Cu1 N2 83.2(3) . .
N1 Cu1 N2 83.6(3) . .
N9 Cu1 O1 90.9(3) . .
N3 Cu1 O1 97.1(3) . .
N1 Cu1 O1 91.6(2) . .
N2 Cu1 O1 89.6(2) . .
N19 Cu6 N16 96.7(3) . .
N19 Cu6 N18 96.1(3) . .
N16 Cu6 N18 162.0(3) . .
N19 Cu6 N17 179.3(3) . .
N16 Cu6 N17 83.7(3) . .
N18 Cu6 N17 83.6(3) . .
N19 Cu6 O4 89.4(3) . .
N16 Cu6 O4 101.3(2) . .
N18 Cu6 O4 91.4(2) . .
N17 Cu6 O4 90.1(2) . .
N20 Cu4 N11 97.5(3) . .
N20 Cu4 N12 97.7(3) . .
N11 Cu4 N12 162.4(3) . .
N20 Cu4 N13 173.6(3) . .
N11 Cu4 N13 83.2(3) . .
N12 Cu4 N13 82.7(3) . .
O11 Na1 O14 104.1(4) . 2_657
O11 Na1 O15 99.6(3) . .
O14 Na1 O15 118.3(3) 2_657 .
O11 Na1 O10 120.8(4) . .
O14 Na1 O10 82.1(3) 2_657 .
O15 Na1 O10 129.5(3) . .
O11 Na1 O8 104.0(4) . .
O14 Na1 O8 133.5(3) 2_657 .
O15 Na1 O8 92.3(3) . .
O10 Na1 O8 51.7(3) . .
O11 Na1 O14 149.0(4) . .
O14 Na1 O14 83.5(3) 2_657 .
O15 Na1 O14 52.1(2) . .
O10 Na1 O14 89.8(3) . .
O8 Na1 O14 90.8(3) . .
O11 Na1 N24 117.9(4) . .
O14 Na1 N24 107.3(3) 2_657 .
O15 Na1 N24 110.0(3) . .
O10 Na1 N24 25.8(2) . .
O8 Na1 N24 26.2(2) . .
O14 Na1 N24 87.1(3) . .
O11 Na1 N23 124.1(3) . .
O14 Na1 N23 100.5(3) 2_657 .
O15 Na1 N23 25.9(2) . .
O10 Na1 N23 111.8(3) . .
O8 Na1 N23 93.4(3) . .
O14 Na1 N23 26.3(2) . .
N24 Na1 N23 100.9(3) . .
O11 Na1 O13 48.1(4) . .
O14 Na1 O13 73.3(3) 2_657 .
O15 Na1 O13 82.7(3) . .
O10 Na1 O13 146.7(4) . .
O8 Na1 O13 149.6(3) . .
O14 Na1 O13 108.9(3) . .
N24 Na1 O13 163.8(3) . .
N23 Na1 O13 94.8(3) . .
O11 Na1 N25 24.4(4) . .
O14 Na1 N25 83.6(4) 2_657 .
O15 Na1 N25 98.1(3) . .
O10 Na1 N25 131.4(4) . .
O8 Na1 N25 128.4(5) . .
O14 Na1 N25 134.2(4) . .
N24 Na1 N25 138.6(4) . .
N23 Na1 N25 116.5(3) . .
O13 Na1 N25 25.6(4) . .
O11 Na1 Na1 138.6(4) . 2_657
O14 Na1 Na1 43.39(19) 2_657 2_657
O15 Na1 Na1 83.3(2) . 2_657
O10 Na1 Na1 84.7(3) . 2_657
O8 Na1 Na1 117.2(2) . 2_657
O14 Na1 Na1 40.08(17) . 2_657
N24 Na1 Na1 99.1(2) . 2_657
N23 Na1 Na1 59.9(2) . 2_657
O13 Na1 Na1 92.1(3) . 2_657
N25 Na1 Na1 114.2(4) . 2_657
N10 Cu3 N6 95.9(3) . .
N10 Cu3 N8 96.6(3) . .
N6 Cu3 N8 161.3(4) . .
N10 Cu3 N7 177.7(3) . .
N6 Cu3 N7 83.3(3) . .
N8 Cu3 N7 83.7(3) . .
N10 Cu3 O2 91.5(3) . .
N6 Cu3 O2 99.9(3) . .
N8 Cu3 O2 93.7(3) . .
N7 Cu3 O2 90.7(3) . .
C20 O1 Cu2 125.6(5) . .
C20 O1 Cu1 106.3(5) . .
Cu2 O1 Cu1 103.4(2) . .
C78 O4 Cu5 124.8(5) . .
C78 O4 Cu6 107.5(5) . .
Cu5 O4 Cu6 106.0(2) . .
N19 C92 S2 178.6(9) . .
C92 N19 Cu6 160.3(8) . .
C68 N15 C69 119.5(9) . .
C68 N15 Cu5 125.2(7) . .
C69 N15 Cu5 113.7(7) . .
C48 N11 C52 119.1(9) . .
C48 N11 Cu4 126.8(8) . .
C52 N11 Cu4 114.1(6) . .
C31 O2 Cu2 125.5(6) . .
C31 O2 Cu3 108.3(5) . .
Cu2 O2 Cu3 108.9(3) . .
C47 N20 Cu4 163.4(9) . .
N23 O15 Na1 98.2(6) . .
N8 C41 C42 122.0(11) . .
N8 C41 H41 119.0 . .
C42 C41 H41 119.0 . .
N5 C24 C25 125.5(9) . .
N5 C24 H24 117.3 . .
C25 C24 H24 117.3 . .
C21 N4 C22 119.6(8) . .
C21 N4 Cu2 128.5(6) . .
C22 N4 Cu2 111.7(5) . .
N24 O10 Na1 93.8(6) . .
N7 C32 C30 113.2(9) . .
N7 C32 H32A 108.9 . .
C30 C32 H32A 108.9 . .
N7 C32 H32B 108.9 . .
C30 C32 H32B 108.9 . .
H32A C32 H32B 107.8 . .
C62 O3 Cu5 125.3(6) . .
C1 N3 C5 117.5(8) . .
C1 N3 Cu1 127.6(6) . .
C5 N3 Cu1 114.9(6) . .
C12 N1 C8 118.0(8) . .
C12 N1 Cu1 127.8(6) . .
C8 N1 Cu1 114.1(6) . .
N17 C86 C87 109.2(6) . .
N17 C86 H86A 109.8 . .
C87 C86 H86A 109.8 . .
N17 C86 H86B 109.8 . .
C87 C86 H86B 109.8 . .
H86A C86 H86B 108.3 . .
C45 N10 Cu3 165.7(9) . .
C46 N9 Cu1 158.8(8) . .
N14 C71 C72 125.3(9) . .
N14 C71 H71 117.3 . .
C72 C71 H71 117.3 . .
O4 C78 C72 124.8(7) . .
O4 C78 C77 116.9(7) . .
C72 C78 C77 118.2(8) . .
C66 C61 C62 120.0(9) . .
C66 C61 C60 123.3(9) . .
C62 C61 C60 116.7(8) . .
N9 C46 S4 177.7(9) . .
C15 C14 C20 118.7(9) . .
C15 C14 C13 123.4(8) . .
C20 C14 C13 117.8(8) . .
C24 N5 C23 121.2(8) . .
C24 N5 Cu2 125.2(7) . .
C23 N5 Cu2 112.4(5) . .
C88 N16 C87 119.1(8) . .
C88 N16 Cu6 126.7(6) . .
C87 N16 Cu6 113.8(6) . .
C16 C15 C14 124.1(9) . .
C16 C15 H15 117.9 . .
C14 C15 H15 117.9 . .
N1 C12 C11 122.5(9) . .
N1 C12 H12 118.7 . .
C11 C12 H12 118.7 . .
C41 N8 C40 119.7(9) . .
C41 N8 Cu3 126.4(7) . .
C40 N8 Cu3 113.9(7) . .
C38 N6 C34 118.6(9) . .
C38 N6 Cu3 128.2(7) . .
C34 N6 Cu3 113.2(6) . .
N3 C1 C2 123.9(9) . .
N3 C1 H1 118.0 . .
C2 C1 H1 118.0 . .
C77 C79 N17 112.8(7) . .
C77 C79 H79A 109.0 . .
N17 C79 H79A 109.0 . .
C77 C79 H79B 109.0 . .
N17 C79 H79B 109.0 . .
H79A C79 H79B 107.8 . .
C55 N12 C59 119.5(8) . .
C55 N12 Cu4 114.7(6) . .
C59 N12 Cu4 125.8(7) . .
N4 C21 C19 123.6(9) . .
N4 C21 H21 118.2 . .
C19 C21 H21 118.2 . .
N25 O11 Na1 104.0(9) . .
C85 N18 C81 120.3(8) . .
C85 N18 Cu6 126.2(6) . .
C81 N18 Cu6 113.2(6) . .
C18 C19 C20 120.4(8) . .
C18 C19 C21 117.9(8) . .
C20 C19 C21 121.7(7) . .
C60 N13 C53 110.6(7) . .
C60 N13 C54 108.9(7) . .
C53 N13 C54 111.9(7) . .
C60 N13 Cu4 111.5(5) . .
C53 N13 Cu4 107.7(6) . .
C54 N13 Cu4 106.3(6) . .
C86 N17 C80 111.8(6) . .
C86 N17 C79 107.4(7) . .
C80 N17 C79 111.3(7) . .
C86 N17 Cu6 107.8(5) . .
C80 N17 Cu6 107.6(5) . .
C79 N17 Cu6 110.9(5) . .
C6 N2 C7 114.6(7) . .
C6 N2 C13 108.0(7) . .
C7 N2 C13 112.3(7) . .
C6 N2 Cu1 106.5(5) . .
C7 N2 Cu1 105.4(6) . .
C13 N2 Cu1 109.8(5) . .
C18 C16 C15 116.1(8) . .
C18 C16 C17 122.1(8) . .
C15 C16 C17 121.8(8) . .
C39 N7 C33 112.7(8) . .
C39 N7 C32 110.8(7) . .
C33 N7 C32 108.4(8) . .
C39 N7 Cu3 108.1(6) . .
C33 N7 Cu3 106.8(6) . .
C32 N7 Cu3 110.1(6) . .
C16 C18 C19 123.8(9) . .
C16 C18 H18 118.1 . .
C19 C18 H18 118.1 . .
N18 C85 C84 121.9(10) . .
N18 C85 H85 119.0 . .
C84 C85 H85 119.0 . .
C71 N14 C70 121.6(9) . .
C71 N14 Cu5 124.8(6) . .
C70 N14 Cu5 112.5(7) . .
C78 C72 C73 119.7(8) . .
C78 C72 C71 122.6(8) . .
C73 C72 C71 117.6(8) . .
O1 C20 C19 125.9(8) . .
O1 C20 C14 117.7(8) . .
C19 C20 C14 116.4(8) . .
N10 C45 S3 177.4(10) . .
C43 C44 C40 120.7(12) . .
C43 C44 H44 119.7 . .
C40 C44 H44 119.7 . .
N15 C68 C63 125.0(9) . .
N15 C68 H68 117.5 . .
C63 C68 H68 117.5 . .
N6 C34 C35 120.9(10) . .
N6 C34 C33 116.1(9) . .
C35 C34 C33 123.0(10) . .
C37 C36 C35 120.3(11) . .
C37 C36 H36 119.9 . .
C35 C36 H36 119.9 . .
O11 N25 O12 121.1(17) . .
O11 N25 O13 120.3(13) . .
O12 N25 O13 118.5(18) . .
O11 N25 Na1 51.6(6) . .
O12 N25 Na1 149.8(8) . .
O13 N25 Na1 76.1(8) . .
N12 C59 C58 121.9(10) . .
N12 C59 H59 119.1 . .
C58 C59 H59 119.1 . .
C5 C4 C3 119.3(10) . .
C5 C4 H4 120.3 . .
C3 C4 H4 120.3 . .
C36 C37 C38 118.6(11) . .
C36 C37 H37 120.7 . .
C38 C37 H37 120.7 . .
N2 C6 C5 110.3(7) . .
N2 C6 H6A 109.6 . .
C5 C6 H6A 109.6 . .
N2 C6 H6B 109.6 . .
C5 C6 H6B 109.6 . .
H6A C6 H6B 108.1 . .
C56 C57 C58 120.2(10) . .
C56 C57 H57 119.9 . .
C58 C57 H57 119.9 . .
C85 C84 C83 118.7(10) . .
C85 C84 H84 120.6 . .
C83 C84 H84 120.6 . .
C50 C49 C48 120.2(11) . .
C50 C49 H49 119.9 . .
C48 C49 H49 119.9 . .
C57 C58 C59 117.8(10) . .
C4 C3 C2 119.2(10) . .
C4 C3 H3 120.4 . .
C2 C3 H3 120.4 . .
N7 C33 C34 109.9(9) . .
N7 C33 H33A 109.7 . .
C34 C33 H33A 109.7 . .
N7 C33 H33B 109.7 . .
C34 C33 H33B 109.7 . .
H33A C33 H33B 108.2 . .
N7 C39 C40 113.0(8) . .
N7 C39 H39A 109.0 . .
C40 C39 H39A 109.0 . .
N7 C39 H39B 109.0 . .
C40 C39 H39B 109.0 . .
H39A C39 H39B 107.8 . .
C29 C30 C31 122.3(10) . .
C29 C30 C32 120.5(10) . .
C31 C30 C32 117.2(8) . .
C83 C82 C81 120.0(10) . .
C83 C82 H82 120.0 . .
C81 C82 H82 120.0 . .
C82 C83 C84 119.1(10) . .
C82 C83 H83 120.5 . .
C84 C83 H83 120.5 . .
C9 C10 C11 120.6(10) . .
C9 C10 H10 119.7 . .
C11 C10 H10 119.7 . .
C57 C56 C55 119.3(10) . .
C57 C56 H56 120.4 . .
C55 C56 H56 120.4 . .
N6 C38 C37 123.5(11) . .
N6 C38 H38 118.3 . .
C37 C38 H38 118.3 . .
N8 C40 C44 119.1(11) . .
N8 C40 C39 116.2(9) . .
C44 C40 C39 124.5(10) . .
C26 C27 C29 117.0(9) . .
C26 C27 C28 123.1(11) . .
C29 C27 C28 119.9(11) . .
N25 O13 Na1 78.2(9) . .
C76 C74 C73 118.5(8) . .
C76 C74 C75 121.7(9) . .
C73 C74 C75 119.7(9) . .
C74 C73 C72 121.3(9) . .
C74 C73 H73 119.3 . .
C72 C73 H73 119.3 . .
C74 C76 C77 122.3(9) . .
C74 C76 H76 118.8 . .
C77 C76 H76 118.8 . .
N13 C60 C61 114.4(7) . .
N13 C60 H60A 108.7 . .
C61 C60 H60A 108.7 . .
N13 C60 H60B 108.7 . .
C61 C60 H60B 108.7 . .
H60A C60 H60B 107.6 . .
C16 C17 H17A 109.5 . .
C16 C17 H17B 109.5 . .
H17A C17 H17B 109.5 . .
C16 C17 H17C 109.5 . .
H17A C17 H17C 109.5 . .
H17B C17 H17C 109.5 . .
N20 C47 S1 177.6(10) . .
C64 C65 C66 116.7(10) . .
C64 C65 C67 122.2(11) . .
C66 C65 C67 121.2(11) . .
C65 C67 H67A 109.5 . .
C65 C67 H67B 109.5 . .
H67A C67 H67B 109.5 . .
C65 C67 H67C 109.5 . .
H67A C67 H67C 109.5 . .
H67B C67 H67C 109.5 . .
C87 C91 C90 119.6(8) . .
C87 C91 H91 120.2 . .
C90 C91 H91 120.2 . .
N11 C48 C49 121.1(11) . .
N11 C48 H48 119.5 . .
C49 C48 H48 119.5 . .
C49 C50 C51 119.5(10) . .
C49 C50 H50 120.3 . .
C51 C50 H50 120.3 . .
C50 C51 C52 119.5(11) . .
C50 C51 H51 120.3 . .
C52 C51 H51 120.3 . .
N12 C55 C56 121.2(9) . .
N12 C55 C54 116.4(8) . .
C56 C55 C54 122.3(9) . .
C44 C43 C42 119.5(13) . .
C44 C43 H43 120.2 . .
C42 C43 H43 120.2 . .
C36 C35 C34 118.2(11) . .
C36 C35 H35 120.9 . .
C34 C35 H35 120.9 . .
C27 C28 H28A 109.5 . .
C27 C28 H28B 109.5 . .
H28A C28 H28B 109.5 . .
C27 C28 H28C 109.5 . .
H28A C28 H28C 109.5 . .
H28B C28 H28C 109.5 . .
N16 C88 C89 121.7(8) . .
N16 C88 H88 119.1 . .
C89 C88 H88 119.1 . .
C27 C26 C25 124.3(10) . .
C27 C26 H26 117.8 . .
C25 C26 H26 117.8 . .
C8 C7 N2 113.7(8) . .
C8 C7 H7A 108.8 . .
N2 C7 H7A 108.8 . .
C8 C7 H7B 108.8 . .
N2 C7 H7B 108.8 . .
H7A C7 H7B 107.7 . .
N11 C52 C51 120.7(10) . .
N11 C52 C53 116.4(8) . .
C51 C52 C53 122.8(10) . .
C89 C90 C91 118.5(9) . .
C89 C90 H90 120.7 . .
C91 C90 H90 120.7 . .
C91 C87 N16 121.6(8) . .
C91 C87 C86 124.1(8) . .
N16 C87 C86 114.0(7) . .
C27 C29 C30 121.2(10) . .
C27 C29 H29 119.4 . .
C30 C29 H29 119.4 . .
C10 C11 C12 118.5(10) . .
C10 C11 H11 120.8 . .
C12 C11 H11 120.8 . .
C14 C13 N2 114.7(8) . .
C14 C13 H13A 108.6 . .
N2 C13 H13A 108.6 . .
C14 C13 H13B 108.6 . .
N2 C13 H13B 108.6 . .
H13A C13 H13B 107.6 . .
O16 N23 O15 122.0(8) . .
O16 N23 O14 121.4(8) . .
O15 N23 O14 116.5(8) . .
O16 N23 Na1 177.2(7) . .
O15 N23 Na1 55.9(5) . .
O14 N23 Na1 60.9(5) . .
N18 C81 C82 119.9(9) . .
N18 C81 C80 117.1(8) . .
C82 C81 C80 122.9(8) . .
C76 C77 C78 119.5(8) . .
C76 C77 C79 121.9(8) . .
C78 C77 C79 118.6(7) . .
C64 C63 C68 118.4(9) . .
C64 C63 C62 118.7(10) . .
C68 C63 C62 122.9(9) . .
C74 C75 H75A 109.5 . .
C74 C75 H75B 109.5 . .
H75A C75 H75B 109.5 . .
C74 C75 H75C 109.5 . .
H75A C75 H75C 109.5 . .
H75B C75 H75C 109.5 . .
C88 C89 C90 119.3(9) . .
C88 C89 H89 120.3 . .
C90 C89 H89 120.3 . .
N1 C8 C9 120.5(9) . .
N1 C8 C7 114.8(8) . .
C9 C8 C7 124.4(9) . .
N3 C5 C4 122.0(9) . .
N3 C5 C6 114.4(8) . .
C4 C5 C6 123.6(9) . .
N17 C80 C81 111.3(7) . .
N17 C80 H80A 109.4 . .
C81 C80 H80A 109.4 . .
N17 C80 H80B 109.4 . .
C81 C80 H80B 109.4 . .
H80A C80 H80B 108.0 . .
N24 O8 Na1 93.3(6) . .
N13 C54 C55 109.3(7) . .
N13 C54 H54A 109.8 . .
C55 C54 H54A 109.8 . .
N13 C54 H54B 109.8 . .
C55 C54 H54B 109.8 . .
H54A C54 H54B 108.3 . .
O3 C62 C61 118.4(8) . .
O3 C62 C63 124.3(9) . .
C61 C62 C63 117.2(8) . .
N5 C23 C22 105.1(8) . .
N4 C22 C23 106.6(7) . .
N4 C22 H22A 110.4 . .
C23 C22 H22A 110.4 . .
N4 C22 H22B 110.4 . .
C23 C22 H22B 110.4 . .
H22A C22 H22B 108.6 . .
C65 C64 C63 124.0(10) . .
C65 C64 H64 118.0 . .
C63 C64 H64 118.0 . .
N13 C53 C52 110.3(8) . .
N13 C53 H53A 109.6 . .
C52 C53 H53A 109.6 . .
N13 C53 H53B 109.6 . .
C52 C53 H53B 109.6 . .
H53A C53 H53B 108.1 . .
O10 N24 O9 120.2(10) . .
O10 N24 O8 119.5(8) . .
O9 N24 O8 120.2(10) . .
O10 N24 Na1 60.3(5) . .
O9 N24 Na1 172.5(7) . .
O8 N24 Na1 60.5(5) . .
C61 C66 C65 123.2(10) . .
C61 C66 H66 118.4 . .
C65 C66 H66 118.4 . .
C10 C9 C8 119.9(10) . .
C10 C9 H9 120.1 . .
C8 C9 H9 120.1 . .
C31 C25 C26 118.3(9) . .
C31 C25 C24 123.0(8) . .
C26 C25 C24 118.7(9) . .
C1 C2 C3 118.0(10) . .
C1 C2 H2 121.0 . .
C3 C2 H2 121.0 . .
O2 C31 C30 118.9(8) . .
O2 C31 C25 124.3(8) . .
C30 C31 C25 116.8(8) . .
C69 C70 N14 110.9(10) . .
C69 C70 H70A 109.5 . .
N14 C70 H70A 109.5 . .
C69 C70 H70B 109.5 . .
N14 C70 H70B 109.5 . .
H70A C70 H70B 108.0 . .
O19 N22 O17 121(2) . .
O19 N22 O18 123.2(19) . .
O17 N22 O18 116(2) . .
H20A O20 H20B 109.4 . .
C43 C42 C41 118.9(12) . .
C43 C42 H42 120.6 . .
C41 C42 H42 120.6 . .
N15 C69 C70 109.7(10) . .
N15 C69 H69A 109.7 . .
C70 C69 H69A 109.7 . .
N15 C69 H69B 109.7 . .
C70 C69 H69B 109.7 . .
H69A C69 H69B 108.2 . .
C108 N28 C104 111(2) . .
C108 N28 C110 124(2) . .
C104 N28 C110 124.6(16) . .
C1A C104 N48 118.3(13) . .
C1A C104 N28 0.4(8) . .
N48 C104 N28 117.9(16) . .
C1A C104 C48A 119.8(10) . .
N48 C104 C48A 1.6(9) . .
N28 C104 C48A 119.5(13) . .
C1A C104 C105 124.9(12) . .
N48 C104 C105 116.5(16) . .
N28 C104 C105 125.2(15) . .
C48A C104 C105 115.0(13) . .
C95 C96 C97 122(3) . .
C95 C96 H96 119.1 . .
C97 C96 H96 119.1 . .
C96 C95 C94 118(2) . .
C96 C95 H95 121.1 . .
C94 C95 H95 121.1 . .
C106 C105 C104 115(2) . .
C106 C105 H105 122.3 . .
C104 C105 H105 122.3 . .
C96 C97 N26 123(2) . .
C96 C97 C98 115(2) . .
N26 C97 C98 122(2) . .
C98 N27 C102 116(2) . .
C97 N26 C93 114(2) . .
N28 C108 C1A 1.8(10) . .
N28 C108 C107 127(2) . .
C1A C108 C107 126(2) . .
C99 C98 N27 130(2) . .
C99 C98 C97 120(3) . .
N27 C98 C97 110(2) . .
C110 C111 C48A 111(2) . 2_667
C110 C111 N48 111(2) . 2_667
C48A C111 N48 0.2(7) 2_667 2_667
C98 C99 C100 115(3) . .
C98 C99 H99 122.3 . .
C100 C99 H99 122.3 . .
C93 C94 C95 121(2) . .
C93 C94 H94 119.3 . .
C95 C94 H94 119.3 . .
C94 C93 N26 119(2) . .
C94 C93 H93 120.6 . .
N26 C93 H93 120.6 . .
C111 C110 N28 118(2) . .
C111 C110 C1A 117(2) . .
N28 C110 C1A 1.1(7) . .
C100 C101 C102 122(2) . .
C100 C101 H101 118.9 . .
C102 C101 H101 118.9 . .
C106 C107 C108 118(2) . .
C106 C107 H107 120.9 . .
C108 C107 H107 120.9 . .
N27 C102 C101 119(2) . .
N27 C102 H102 120.6 . .
C101 C102 H102 120.6 . .
C105 C106 C107 123(3) . .
C105 C106 H106 118.4 . .
C107 C106 H106 118.4 . .
C101 C100 C99 117(2) . .
C101 C100 H100 121.3 . .
C99 C100 H100 121.3 . .
N23 O14 Na1 129.5(6) . 2_657
N23 O14 Na1 92.8(5) . .
Na1 O14 Na1 96.5(3) 2_657 .
C108 C1A C104 112.7(13) . .
C108 C1A C110 121.3(15) . .
C104 C1A C110 125.5(10) . .
N48 N48 C48A 1.6(10) 2_667 2_667
N48 N48 C104 124(3) 2_667 .
C48A N48 C104 122.5(17) 2_667 .
N48 N48 C111 124(2) 2_667 2_667
C48A N48 C111 125.3(15) 2_667 2_667
C104 N48 C111 112.0(16) . 2_667
N48 C48A C48A 1.5(9) 2_667 2_667
N48 C48A C104 121.0(11) 2_667 .
C48A C48A C104 119.5(6) 2_667 .
N48 C48A C111 125.3(12) 2_667 2_667
C48A C48A C111 126.8(8) 2_667 2_667
C104 C48A C111 113.5(10) . 2_667
O7 N21 O5 123.9(16) . .
O7 N21 O6 97.7(15) . .
O5 N21 O6 138.4(16) . .

loop_
_geom_bond_atom_site_label_1
_geom_bond_atom_site_label_2
_geom_bond_distance
_geom_bond_site_symmetry_2
Cu2 O2 1.907(6) .
Cu2 N4 1.909(7) .
Cu2 O1 1.922(6) .
Cu2 N5 1.929(7) .
S2 C92 1.616(11) .
Cu5 O3 1.907(6) .
Cu5 O4 1.911(5) .
Cu5 N14 1.921(8) .
Cu5 N15 1.927(8) .
Cu1 N9 1.949(7) .
Cu1 N3 1.956(8) .
Cu1 N1 1.984(8) .
Cu1 N2 2.056(7) .
Cu1 O1 2.388(6) .
Cu6 N19 1.954(8) .
Cu6 N16 1.984(7) .
Cu6 N18 1.997(7) .
Cu6 N17 2.031(7) .
Cu6 O4 2.348(6) .
Cu4 N20 1.967(9) .
Cu4 N11 1.983(8) .
Cu4 N12 1.986(7) .
Cu4 N13 2.051(8) .
Na1 O11 2.331(9) .
Na1 O14 2.343(8) 2_657
Na1 O15 2.389(8) .
Na1 O10 2.464(9) .
Na1 O8 2.466(9) .
Na1 O14 2.500(8) .
Na1 N24 2.830(9) .
Na1 N23 2.856(10) .
Na1 O13 2.861(13) .
Na1 N25 2.885(12) .
Na1 Na1 3.615(8) 2_657
Cu3 N10 1.949(9) .
Cu3 N6 1.994(8) .
Cu3 N8 2.000(8) .
Cu3 N7 2.030(8) .
Cu3 O2 2.319(6) .
S3 C45 1.621(12) .
S1 C47 1.634(12) .
O1 C20 1.311(10) .
O4 C78 1.328(10) .
C92 N19 1.152(11) .
S4 C46 1.616(10) .
N15 C68 1.290(13) .
N15 C69 1.428(14) .
N11 C48 1.349(12) .
N11 C52 1.358(13) .
O2 C31 1.323(10) .
N20 C47 1.140(13) .
O15 N23 1.262(10) .
C41 N8 1.346(13) .
C41 C42 1.376(15) .
C41 H41 0.9500 .
C24 N5 1.285(11) .
C24 C25 1.419(13) .
C24 H24 0.9500 .
N4 C21 1.273(10) .
N4 C22 1.493(11) .
O9 N24 1.245(10) .
O10 N24 1.236(11) .
C32 N7 1.491(12) .
C32 C30 1.526(14) .
C32 H32A 0.9900 .
C32 H32B 0.9900 .
O3 C62 1.309(10) .
N3 C1 1.352(11) .
N3 C5 1.364(11) .
N1 C12 1.333(11) .
N1 C8 1.365(11) .
C86 N17 1.471(10) .
C86 C87 1.526(12) .
C86 H86A 0.9900 .
C86 H86B 0.9900 .
N10 C45 1.158(12) .
N9 C46 1.158(11) .
C71 N14 1.282(12) .
C71 C72 1.438(12) .
C71 H71 0.9500 .
C78 C72 1.398(12) .
C78 C77 1.427(11) .
C61 C66 1.394(13) .
C61 C62 1.417(13) .
C61 C60 1.527(13) .
C14 C15 1.411(12) .
C14 C20 1.436(12) .
C14 C13 1.467(13) .
N5 C23 1.468(12) .
N16 C88 1.330(11) .
N16 C87 1.368(10) .
C15 C16 1.371(13) .
C15 H15 0.9500 .
C12 C11 1.377(13) .
C12 H12 0.9500 .
N8 C40 1.348(12) .
N6 C38 1.330(12) .
N6 C34 1.351(13) .
C1 C2 1.358(13) .
C1 H1 0.9500 .
C79 C77 1.496(12) .
C79 N17 1.518(11) .
C79 H79A 0.9900 .
C79 H79B 0.9900 .
N12 C55 1.309(11) .
N12 C59 1.346(12) .
C21 C19 1.461(12) .
C21 H21 0.9500 .
O11 N25 1.228(17) .
N18 C85 1.328(11) .
N18 C81 1.338(10) .
C19 C18 1.400(11) .
C19 C20 1.413(12) .
N13 C60 1.475(11) .
N13 C53 1.485(10) .
N13 C54 1.485(11) .
N17 C80 1.484(11) .
N2 C6 1.466(11) .
N2 C7 1.482(11) .
N2 C13 1.518(11) .
C16 C18 1.363(12) .
C16 C17 1.511(12) .
N7 C39 1.477(12) .
N7 C33 1.487(13) .
C18 H18 0.9500 .
C85 C84 1.373(13) .
C85 H85 0.9500 .
N14 C70 1.463(11) .
C72 C73 1.408(12) .
C44 C43 1.351(18) .
C44 C40 1.406(15) .
C44 H44 0.9500 .
C68 C63 1.426(14) .
C68 H68 0.9500 .
C34 C35 1.396(15) .
C34 C33 1.504(14) .
C36 C37 1.348(16) .
C36 C35 1.392(15) .
C36 H36 0.9500 .
N25 O12 1.237(14) .
N25 O13 1.274(17) .
C59 C58 1.400(13) .
C59 H59 0.9500 .
C4 C5 1.366(13) .
C4 C3 1.391(14) .
C4 H4 0.9500 .
C37 C38 1.366(15) .
C37 H37 0.9500 .
C6 C5 1.511(13) .
C6 H6A 0.9900 .
C6 H6B 0.9900 .
C57 C56 1.355(14) .
C57 C58 1.365(15) .
C57 H57 0.9500 .
C84 C83 1.385(14) .
C84 H84 0.9500 .
C49 C50 1.349(16) .
C49 C48 1.385(14) .
C49 H49 0.9500 .
C3 C2 1.395(14) .
C3 H3 0.9500 .
C33 H33A 0.9900 .
C33 H33B 0.9900 .
C39 C40 1.479(15) .
C39 H39A 0.9900 .
C39 H39B 0.9900 .
C30 C29 1.396(13) .
C30 C31 1.401(13) .
C82 C83 1.357(15) .
C82 C81 1.397(13) .
C82 H82 0.9500 .
C83 H83 0.9500 .
C10 C9 1.339(14) .
C10 C11 1.353(14) .
C10 H10 0.9500 .
C56 C55 1.405(12) .
C56 H56 0.9500 .
C38 H38 0.9500 .
C27 C26 1.363(15) .
C27 C29 1.381(15) .
C27 C28 1.517(13) .
C74 C76 1.372(13) .
C74 C73 1.384(13) .
C74 C75 1.542(13) .
C73 H73 0.9500 .
C76 C77 1.384(12) .
C76 H76 0.9500 .
C60 H60A 0.9900 .
C60 H60B 0.9900 .
C17 H17A 0.9800 .
C17 H17B 0.9800 .
C17 H17C 0.9800 .
C65 C64 1.353(15) .
C65 C66 1.395(14) .
C65 C67 1.504(15) .
C67 H67A 0.9800 .
C67 H67B 0.9800 .
C67 H67C 0.9800 .
C91 C87 1.347(12) .
C91 C90 1.395(13) .
C91 H91 0.9500 .
O17 N22 1.227(16) .
C48 H48 0.9500 .
C50 C51 1.375(15) .
C50 H50 0.9500 .
C51 C52 1.389(13) .
C51 H51 0.9500 .
C55 C54 1.518(13) .
C43 C42 1.371(18) .
C43 H43 0.9500 .
C35 H35 0.9500 .
C28 H28A 0.9800 .
C28 H28B 0.9800 .
C28 H28C 0.9800 .
C88 C89 1.374(12) .
C88 H88 0.9500 .
C26 C25 1.417(12) .
C26 H26 0.9500 .
C7 C8 1.474(13) .
C7 H7A 0.9900 .
C7 H7B 0.9900 .
O16 N23 1.208(10) .
C52 C53 1.497(13) .
C90 C89 1.381(12) .
C90 H90 0.9500 .
C29 H29 0.9500 .
C11 H11 0.9500 .
C13 H13A 0.9900 .
C13 H13B 0.9900 .
N23 O14 1.266(9) .
C81 C80 1.501(12) .
C63 C64 1.418(13) .
C63 C62 1.433(12) .
C75 H75A 0.9800 .
C75 H75B 0.9800 .
C75 H75C 0.9800 .
C89 H89 0.9500 .
C8 C9 1.379(13) .
C80 H80A 0.9900 .
C80 H80B 0.9900 .
O8 N24 1.253(10) .
C54 H54A 0.9900 .
C54 H54B 0.9900 .
C23 C22 1.537(12) .
C22 H22A 0.9900 .
C22 H22B 0.9900 .
C64 H64 0.9500 .
C53 H53A 0.9900 .
C53 H53B 0.9900 .
C66 H66 0.9500 .
C9 H9 0.9500 .
O18 N22 1.26(2) .
C25 C31 1.417(12) .
C2 H2 0.9500 .
C70 C69 1.437(17) .
C70 H70A 0.9900 .
C70 H70B 0.9900 .
N22 O19 1.21(2) .
O20 H20A 0.8703 .
O20 H20B 0.8696 .
C42 H42 0.9500 .
C69 H69A 0.9900 .
C69 H69B 0.9900 .
N28 C108 1.36(3) .
N28 C104 1.42(2) .
N28 C110 1.57(3) .
C104 C1A 1.379(14) .
C104 N48 1.41(2) .
C104 C48A 1.426(11) .
C104 C105 1.53(3) .
C96 C95 1.31(2) .
C96 C97 1.36(3) .
C96 H96 0.9500 .
C95 C94 1.40(3) .
C95 H95 0.9500 .
C105 C106 1.33(3) .
C105 H105 0.9500 .
C97 N26 1.40(3) .
C97 C98 1.52(3) .
N27 C98 1.39(3) .
N27 C102 1.40(2) .
N26 C93 1.43(2) .
C108 C1A 1.37(2) .
C108 C107 1.46(3) .
C98 C99 1.28(3) .
C111 C110 1.40(3) .
C111 C48A 1.72(3) 2_667
C111 N48 1.76(3) 2_667
C99 C100 1.49(2) .
C99 H99 0.9500 .
C94 C93 1.35(3) .
C94 H94 0.9500 .
C93 H93 0.9500 .
C110 C1A 1.60(3) .
C101 C100 1.39(3) .
C101 C102 1.41(3) .
C101 H101 0.9500 .
C107 C106 1.36(3) .
C107 H107 0.9500 .
C102 H102 0.9500 .
C106 H106 0.9500 .
C100 H100 0.9500 .
O14 Na1 2.343(8) 2_657
N48 N48 1.26(4) 2_667
N48 C48A 1.286(19) 2_667
N48 C111 1.76(3) 2_667
C48A N48 1.286(19) 2_667
C48A C48A 1.3094 2_667
C48A C111 1.72(3) 2_667
N21 O7 1.102(15) .
N21 O5 1.108(13) .
N21 O6 1.169(16) .

loop_
_geom_torsion_atom_site_label_1
_geom_torsion_atom_site_label_2
_geom_torsion_atom_site_label_3
_geom_torsion_atom_site_label_4
_geom_torsion
_geom_torsion_site_symmetry_1
_geom_torsion_site_symmetry_4
O2 Cu2 O1 C20 148.4(7) . .
N4 Cu2 O1 C20 -12.0(7) . .
N5 Cu2 O1 C20 -95.3(10) . .
O2 Cu2 O1 Cu1 -89.9(3) . .
N4 Cu2 O1 Cu1 109.7(3) . .
N5 Cu2 O1 Cu1 26.4(9) . .
N9 Cu1 O1 C20 128.5(6) . .
N3 Cu1 O1 C20 -134.6(5) . .
N1 Cu1 O1 C20 32.1(5) . .
N2 Cu1 O1 C20 -51.5(6) . .
N9 Cu1 O1 Cu2 -5.4(3) . .
N3 Cu1 O1 Cu2 91.5(3) . .
N1 Cu1 O1 Cu2 -101.8(3) . .
N2 Cu1 O1 Cu2 174.6(3) . .
O3 Cu5 O4 C78 -145.4(6) . .
N14 Cu5 O4 C78 19.1(6) . .
N15 Cu5 O4 C78 97.5(13) . .
O3 Cu5 O4 Cu6 89.2(3) . .
N14 Cu5 O4 Cu6 -106.3(3) . .
N15 Cu5 O4 Cu6 -28.0(12) . .
N19 Cu6 O4 C78 -128.7(5) . .
N16 Cu6 O4 C78 134.6(5) . .
N18 Cu6 O4 C78 -32.5(5) . .
N17 Cu6 O4 C78 51.0(5) . .
N19 Cu6 O4 Cu5 6.8(3) . .
N16 Cu6 O4 Cu5 -89.9(3) . .
N18 Cu6 O4 Cu5 102.9(3) . .
N17 Cu6 O4 Cu5 -173.5(3) . .
S2 C92 N19 Cu6 -117(42) . .
N16 Cu6 N19 C92 -82(2) . .
N18 Cu6 N19 C92 85(2) . .
N17 Cu6 N19 C92 150(25) . .
O4 Cu6 N19 C92 176(2) . .
O3 Cu5 N15 C68 -19.5(9) . .
O4 Cu5 N15 C68 97.8(13) . .
N14 Cu5 N15 C68 177.5(9) . .
O3 Cu5 N15 C69 175.5(9) . .
O4 Cu5 N15 C69 -67.2(16) . .
N14 Cu5 N15 C69 12.5(9) . .
N20 Cu4 N11 C48 5.4(8) . .
N12 Cu4 N11 C48 154.8(10) . .
N13 Cu4 N11 C48 -168.2(8) . .
N20 Cu4 N11 C52 -175.8(6) . .
N12 Cu4 N11 C52 -26.5(14) . .
N13 Cu4 N11 C52 10.6(6) . .
N4 Cu2 O2 C31 -102.9(9) . .
O1 Cu2 O2 C31 143.6(7) . .
N5 Cu2 O2 C31 -18.1(7) . .
N4 Cu2 O2 Cu3 27.8(9) . .
O1 Cu2 O2 Cu3 -85.7(3) . .
N5 Cu2 O2 Cu3 112.7(3) . .
N10 Cu3 O2 C31 132.2(6) . .
N6 Cu3 O2 C31 -131.5(6) . .
N8 Cu3 O2 C31 35.5(6) . .
N7 Cu3 O2 C31 -48.2(6) . .
N10 Cu3 O2 Cu2 -7.2(3) . .
N6 Cu3 O2 Cu2 89.0(3) . .
N8 Cu3 O2 Cu2 -103.9(3) . .
N7 Cu3 O2 Cu2 172.4(3) . .
N11 Cu4 N20 C47 13(3) . .
N12 Cu4 N20 C47 -158(3) . .
N13 Cu4 N20 C47 109(4) . .
O11 Na1 O15 N23 162.3(6) . .
O14 Na1 O15 N23 50.6(6) 2_657 .
O10 Na1 O15 N23 -53.4(7) . .
O8 Na1 O15 N23 -93.1(6) . .
O14 Na1 O15 N23 -3.8(5) . .
N24 Na1 O15 N23 -73.2(6) . .
O13 Na1 O15 N23 117.1(6) . .
N25 Na1 O15 N23 137.7(7) . .
Na1 Na1 O15 N23 24.0(5) 2_657 .
O2 Cu2 N4 C21 -100.1(10) . .
O1 Cu2 N4 C21 14.0(8) . .
N5 Cu2 N4 C21 173.6(8) . .
O2 Cu2 N4 C22 74.0(10) . .
O1 Cu2 N4 C22 -171.9(6) . .
N5 Cu2 N4 C22 -12.4(6) . .
O11 Na1 O10 N24 91.0(7) . .
O14 Na1 O10 N24 -167.4(7) 2_657 .
O15 Na1 O10 N24 -46.9(8) . .
O8 Na1 O10 N24 7.3(5) . .
O14 Na1 O10 N24 -83.9(7) . .
N23 Na1 O10 N24 -69.1(7) . .
O13 Na1 O10 N24 150.4(7) . .
N25 Na1 O10 N24 118.4(8) . .
Na1 Na1 O10 N24 -123.7(7) 2_657 .
O4 Cu5 O3 C62 -145.2(6) . .
N14 Cu5 O3 C62 99.4(11) . .
N15 Cu5 O3 C62 20.1(7) . .
N9 Cu1 N3 C1 13.5(8) . .
N1 Cu1 N3 C1 158.8(10) . .
N2 Cu1 N3 C1 -167.0(8) . .
O1 Cu1 N3 C1 -78.3(7) . .
N9 Cu1 N3 C5 -168.5(6) . .
N1 Cu1 N3 C5 -23.2(15) . .
N2 Cu1 N3 C5 11.0(6) . .
O1 Cu1 N3 C5 99.7(6) . .
N9 Cu1 N1 C12 -12.0(8) . .
N3 Cu1 N1 C12 -157.4(10) . .
N2 Cu1 N1 C12 168.5(8) . .
O1 Cu1 N1 C12 79.0(7) . .
N9 Cu1 N1 C8 166.2(6) . .
N3 Cu1 N1 C8 20.9(14) . .
N2 Cu1 N1 C8 -13.3(6) . .
O1 Cu1 N1 C8 -102.7(6) . .
N6 Cu3 N10 C45 85(3) . .
N8 Cu3 N10 C45 -81(3) . .
N7 Cu3 N10 C45 17(11) . .
O2 Cu3 N10 C45 -175(3) . .
N3 Cu1 N9 C46 92(2) . .
N1 Cu1 N9 C46 -79(2) . .
N2 Cu1 N9 C46 8(43) . .
O1 Cu1 N9 C46 -170(2) . .
Cu5 O4 C78 C72 -8.6(11) . .
Cu6 O4 C78 C72 116.2(8) . .
Cu5 O4 C78 C77 175.5(5) . .
Cu6 O4 C78 C77 -59.7(8) . .
Cu1 N9 C46 S4 169(24) . .
C25 C24 N5 C23 -177.1(8) . .
C25 C24 N5 Cu2 -11.0(14) . .
O2 Cu2 N5 C24 18.8(8) . .
N4 Cu2 N5 C24 177.3(8) . .
O1 Cu2 N5 C24 -98.0(11) . .
O2 Cu2 N5 C23 -174.1(6) . .
N4 Cu2 N5 C23 -15.6(6) . .
O1 Cu2 N5 C23 69.1(10) . .
N19 Cu6 N16 C88 -11.0(7) . .
N18 Cu6 N16 C88 -146.4(9) . .
N17 Cu6 N16 C88 168.4(7) . .
O4 Cu6 N16 C88 79.6(7) . .
N19 Cu6 N16 C87 175.2(5) . .
N18 Cu6 N16 C87 39.9(12) . .
N17 Cu6 N16 C87 -5.3(5) . .
O4 Cu6 N16 C87 -94.1(5) . .
C20 C14 C15 C16 2.5(14) . .
C13 C14 C15 C16 -176.3(9) . .
C8 N1 C12 C11 -1.1(13) . .
Cu1 N1 C12 C11 177.1(7) . .
C42 C41 N8 C40 -2.7(16) . .
C42 C41 N8 Cu3 178.5(8) . .
N10 Cu3 N8 C41 -12.5(9) . .
N6 Cu3 N8 C41 -144.1(10) . .
N7 Cu3 N8 C41 169.8(9) . .
O2 Cu3 N8 C41 79.4(8) . .
N10 Cu3 N8 C40 168.5(7) . .
N6 Cu3 N8 C40 37.0(14) . .
N7 Cu3 N8 C40 -9.2(7) . .
O2 Cu3 N8 C40 -99.5(7) . .
N10 Cu3 N6 C38 16.7(9) . .
N8 Cu3 N6 C38 148.3(10) . .
N7 Cu3 N6 C38 -165.5(9) . .
O2 Cu3 N6 C38 -75.9(9) . .
N10 Cu3 N6 C34 -163.6(7) . .
N8 Cu3 N6 C34 -32.0(14) . .
N7 Cu3 N6 C34 14.2(7) . .
O2 Cu3 N6 C34 103.8(7) . .
C5 N3 C1 C2 0.5(13) . .
Cu1 N3 C1 C2 178.5(8) . .
N20 Cu4 N12 C55 173.2(6) . .
N11 Cu4 N12 C55 23.9(14) . .
N13 Cu4 N12 C55 -13.2(6) . .
N20 Cu4 N12 C59 -4.5(8) . .
N11 Cu4 N12 C59 -153.8(10) . .
N13 Cu4 N12 C59 169.1(8) . .
C22 N4 C21 C19 179.0(8) . .
Cu2 N4 C21 C19 -7.3(14) . .
O14 Na1 O11 N25 34.1(9) 2_657 .
O15 Na1 O11 N25 -88.4(8) . .
O10 Na1 O11 N25 123.2(8) . .
O8 Na1 O11 N25 176.7(8) . .
O14 Na1 O11 N25 -66.8(11) . .
N24 Na1 O11 N25 152.8(8) . .
N23 Na1 O11 N25 -79.2(9) . .
O13 Na1 O11 N25 -17.3(7) . .
Na1 Na1 O11 N25 2.2(11) 2_657 .
N19 Cu6 N18 C85 9.2(7) . .
N16 Cu6 N18 C85 144.6(9) . .
N17 Cu6 N18 C85 -170.2(7) . .
O4 Cu6 N18 C85 -80.3(7) . .
N19 Cu6 N18 C81 -165.5(6) . .
N16 Cu6 N18 C81 -30.1(12) . .
N17 Cu6 N18 C81 15.1(6) . .
O4 Cu6 N18 C81 105.0(5) . .
N4 C21 C19 C18 177.7(9) . .
N4 C21 C19 C20 -6.1(14) . .
N20 Cu4 N13 C60 2(3) . .
N11 Cu4 N13 C60 98.5(6) . .
N12 Cu4 N13 C60 -92.1(5) . .
N20 Cu4 N13 C53 -119(3) . .
N11 Cu4 N13 C53 -23.0(6) . .
N12 Cu4 N13 C53 146.4(6) . .
N20 Cu4 N13 C54 121(3) . .
N11 Cu4 N13 C54 -143.0(6) . .
N12 Cu4 N13 C54 26.4(5) . .
C87 C86 N17 C80 -153.4(7) . .
C87 C86 N17 C79 84.2(8) . .
C87 C86 N17 Cu6 -35.4(8) . .
C77 C79 N17 C86 -178.7(7) . .
C77 C79 N17 C80 58.7(9) . .
C77 C79 N17 Cu6 -61.1(8) . .
N19 Cu6 N17 C86 151(26) . .
N16 Cu6 N17 C86 23.2(5) . .
N18 Cu6 N17 C86 -144.0(5) . .
O4 Cu6 N17 C86 124.5(5) . .
N19 Cu6 N17 C80 -88(26) . .
N16 Cu6 N17 C80 143.9(6) . .
N18 Cu6 N17 C80 -23.3(5) . .
O4 Cu6 N17 C80 -114.8(5) . .
N19 Cu6 N17 C79 34(26) . .
N16 Cu6 N17 C79 -94.1(5) . .
N18 Cu6 N17 C79 98.6(5) . .
O4 Cu6 N17 C79 7.2(5) . .
N9 Cu1 N2 C6 59(42) . .
N3 Cu1 N2 C6 -25.5(6) . .
N1 Cu1 N2 C6 145.5(6) . .
O1 Cu1 N2 C6 -122.8(6) . .
N9 Cu1 N2 C7 -63(42) . .
N3 Cu1 N2 C7 -147.6(6) . .
N1 Cu1 N2 C7 23.5(5) . .
O1 Cu1 N2 C7 115.2(5) . .
N9 Cu1 N2 C13 176(100) . .
N3 Cu1 N2 C13 91.2(6) . .
N1 Cu1 N2 C13 -97.7(6) . .
O1 Cu1 N2 C13 -6.0(5) . .
C14 C15 C16 C18 3.2(13) . .
C14 C15 C16 C17 -174.8(9) . .
C30 C32 N7 C39 -56.6(11) . .
C30 C32 N7 C33 179.3(8) . .
C30 C32 N7 Cu3 62.9(9) . .
N10 Cu3 N7 C39 -79(9) . .
N6 Cu3 N7 C39 -148.4(7) . .
N8 Cu3 N7 C39 18.1(6) . .
O2 Cu3 N7 C39 111.8(6) . .
N10 Cu3 N7 C33 42(9) . .
N6 Cu3 N7 C33 -26.9(7) . .
N8 Cu3 N7 C33 139.6(7) . .
O2 Cu3 N7 C33 -126.8(7) . .
N10 Cu3 N7 C32 159(9) . .
N6 Cu3 N7 C32 90.5(7) . .
N8 Cu3 N7 C32 -103.0(7) . .
O2 Cu3 N7 C32 -9.4(6) . .
C15 C16 C18 C19 -4.1(13) . .
C17 C16 C18 C19 173.9(8) . .
C20 C19 C18 C16 -0.8(14) . .
C21 C19 C18 C16 175.4(8) . .
C81 N18 C85 C84 -0.8(13) . .
Cu6 N18 C85 C84 -175.2(7) . .
C72 C71 N14 C70 -179.5(9) . .
C72 C71 N14 Cu5 13.8(14) . .
O3 Cu5 N14 C71 93.8(12) . .
O4 Cu5 N14 C71 -21.7(8) . .
N15 Cu5 N14 C71 174.6(8) . .
O3 Cu5 N14 C70 -74.0(12) . .
O4 Cu5 N14 C70 170.5(7) . .
N15 Cu5 N14 C70 6.8(8) . .
O4 C78 C72 C73 176.7(8) . .
C77 C78 C72 C73 -7.5(12) . .
O4 C78 C72 C71 -7.2(13) . .
C77 C78 C72 C71 168.7(8) . .
N14 C71 C72 C78 4.4(14) . .
N14 C71 C72 C73 -179.4(9) . .
Cu2 O1 C20 C19 3.8(12) . .
Cu1 O1 C20 C19 -116.6(8) . .
Cu2 O1 C20 C14 -178.8(6) . .
Cu1 O1 C20 C14 60.8(8) . .
C18 C19 C20 O1 -176.1(8) . .
C21 C19 C20 O1 7.8(14) . .
C18 C19 C20 C14 6.5(12) . .
C21 C19 C20 C14 -169.6(8) . .
C15 C14 C20 O1 175.1(8) . .
C13 C14 C20 O1 -6.0(12) . .
C15 C14 C20 C19 -7.3(13) . .
C13 C14 C20 C19 171.6(8) . .
Cu3 N10 C45 S3 -155(19) . .
C69 N15 C68 C63 175.4(11) . .
Cu5 N15 C68 C63 11.1(14) . .
C38 N6 C34 C35 0.4(15) . .
Cu3 N6 C34 C35 -179.3(8) . .
C38 N6 C34 C33 -177.6(9) . .
Cu3 N6 C34 C33 2.6(11) . .
Na1 O11 N25 O12 -144.1(11) . .
Na1 O11 N25 O13 35.2(14) . .
O14 Na1 N25 O11 -146.8(9) 2_657 .
O15 Na1 N25 O11 95.4(9) . .
O10 Na1 N25 O11 -73.2(10) . .
O8 Na1 N25 O11 -4.0(10) . .
O14 Na1 N25 O11 138.7(8) . .
N24 Na1 N25 O11 -37.7(11) . .
N23 Na1 N25 O11 114.6(9) . .
O13 Na1 N25 O11 149.1(13) . .
Na1 Na1 N25 O11 -178.4(8) 2_657 .
O11 Na1 N25 O12 87(3) . .
O14 Na1 N25 O12 -60(3) 2_657 .
O15 Na1 N25 O12 -177(3) . .
O10 Na1 N25 O12 14(3) . .
O8 Na1 N25 O12 83(3) . .
O14 Na1 N25 O12 -134(3) . .
N24 Na1 N25 O12 49(3) . .
N23 Na1 N25 O12 -158(3) . .
O13 Na1 N25 O12 -124(4) . .
Na1 Na1 N25 O12 -91(3) 2_657 .
O11 Na1 N25 O13 -149.1(13) . .
O14 Na1 N25 O13 64.1(8) 2_657 .
O15 Na1 N25 O13 -53.8(9) . .
O10 Na1 N25 O13 137.6(7) . .
O8 Na1 N25 O13 -153.2(8) . .
O14 Na1 N25 O13 -10.4(11) . .
N24 Na1 N25 O13 173.1(7) . .
N23 Na1 N25 O13 -34.5(10) . .
Na1 Na1 N25 O13 32.5(9) 2_657 .
C55 N12 C59 C58 1.4(13) . .
Cu4 N12 C59 C58 178.9(7) . .
C35 C36 C37 C38 1.8(18) . .
C7 N2 C6 C5 150.8(8) . .
C13 N2 C6 C5 -83.2(8) . .
Cu1 N2 C6 C5 34.8(9) . .
N18 C85 C84 C83 2.5(14) . .
C56 C57 C58 C59 -1.3(14) . .
N12 C59 C58 C57 0.9(14) . .
C5 C4 C3 C2 -0.6(15) . .
C39 N7 C33 C34 153.0(8) . .
C32 N7 C33 C34 -84.0(10) . .
Cu3 N7 C33 C34 34.5(10) . .
N6 C34 C33 N7 -25.6(13) . .
C35 C34 C33 N7 156.4(10) . .
C33 N7 C39 C40 -142.0(9) . .
C32 N7 C39 C40 96.4(10) . .
Cu3 N7 C39 C40 -24.3(10) . .
N7 C32 C30 C29 107.5(11) . .
N7 C32 C30 C31 -71.5(12) . .
C81 C82 C83 C84 0.9(15) . .
C85 C84 C83 C82 -2.5(15) . .
C58 C57 C56 C55 -0.5(14) . .
C34 N6 C38 C37 1.7(15) . .
Cu3 N6 C38 C37 -178.6(8) . .
C36 C37 C38 N6 -2.8(17) . .
C41 N8 C40 C44 3.2(15) . .
Cu3 N8 C40 C44 -177.7(8) . .
C41 N8 C40 C39 178.4(9) . .
Cu3 N8 C40 C39 -2.6(12) . .
C43 C44 C40 N8 -2.7(18) . .
C43 C44 C40 C39 -177.4(13) . .
N7 C39 C40 N8 18.5(13) . .
N7 C39 C40 C44 -166.6(10) . .
O11 N25 O13 Na1 -27.8(11) . .
O12 N25 O13 Na1 151.5(12) . .
O11 Na1 O13 N25 16.5(8) . .
O14 Na1 O13 N25 -111.1(9) 2_657 .
O15 Na1 O13 N25 126.4(9) . .
O10 Na1 O13 N25 -67.0(11) . .
O8 Na1 O13 N25 44.3(12) . .
O14 Na1 O13 N25 172.1(8) . .
N24 Na1 O13 N25 -16.5(17) . .
N23 Na1 O13 N25 149.4(8) . .
Na1 Na1 O13 N25 -150.7(8) 2_657 .
C76 C74 C73 C72 3.6(13) . .
C75 C74 C73 C72 -179.4(9) . .
C78 C72 C73 C74 2.3(13) . .
C71 C72 C73 C74 -174.1(8) . .
C73 C74 C76 C77 -4.1(14) . .
C75 C74 C76 C77 178.9(9) . .
C53 N13 C60 C61 57.0(10) . .
C54 N13 C60 C61 -179.7(8) . .
Cu4 N13 C60 C61 -62.8(8) . .
C66 C61 C60 N13 -106.6(10) . .
C62 C61 C60 N13 75.4(10) . .
Cu4 N20 C47 S1 -121(24) . .
C52 N11 C48 C49 1.8(14) . .
Cu4 N11 C48 C49 -179.5(7) . .
C50 C49 C48 N11 -2.7(16) . .
C48 C49 C50 C51 1.3(16) . .
C49 C50 C51 C52 1.0(15) . .
C59 N12 C55 C56 -3.2(13) . .
Cu4 N12 C55 C56 179.0(7) . .
C59 N12 C55 C54 173.8(8) . .
Cu4 N12 C55 C54 -4.0(10) . .
C57 C56 C55 N12 2.8(14) . .
C57 C56 C55 C54 -174.0(9) . .
C40 C44 C43 C42 1(2) . .
C37 C36 C35 C34 0.1(17) . .
N6 C34 C35 C36 -1.3(16) . .
C33 C34 C35 C36 176.7(10) . .
C87 N16 C88 C89 -0.5(12) . .
Cu6 N16 C88 C89 -174.0(6) . .
C29 C27 C26 C25 0.1(17) . .
C28 C27 C26 C25 179.1(10) . .
C6 N2 C7 C8 -147.5(8) . .
C13 N2 C7 C8 88.7(9) . .
Cu1 N2 C7 C8 -30.8(8) . .
C48 N11 C52 C51 0.5(13) . .
Cu4 N11 C52 C51 -178.4(7) . .
C48 N11 C52 C53 -176.2(8) . .
Cu4 N11 C52 C53 4.9(10) . .
C50 C51 C52 N11 -1.9(14) . .
C50 C51 C52 C53 174.6(9) . .
C87 C91 C90 C89 1.4(13) . .
C90 C91 C87 N16 1.8(12) . .
C90 C91 C87 C86 -171.7(8) . .
C88 N16 C87 C91 -2.3(11) . .
Cu6 N16 C87 C91 172.0(6) . .
C88 N16 C87 C86 171.8(7) . .
Cu6 N16 C87 C86 -13.9(8) . .
N17 C86 C87 C91 -152.7(8) . .
N17 C86 C87 N16 33.3(9) . .
C26 C27 C29 C30 0.3(16) . .
C28 C27 C29 C30 -178.7(10) . .
C31 C30 C29 C27 1.6(16) . .
C32 C30 C29 C27 -177.3(10) . .
C9 C10 C11 C12 0.4(15) . .
N1 C12 C11 C10 -0.3(14) . .
C15 C14 C13 N2 107.0(10) . .
C20 C14 C13 N2 -71.8(11) . .
C6 N2 C13 C14 177.0(7) . .
C7 N2 C13 C14 -55.7(10) . .
Cu1 N2 C13 C14 61.2(8) . .
Na1 O15 N23 O16 -178.0(8) . .
Na1 O15 N23 O14 6.6(8) . .
O11 Na1 N23 O16 18(15) . .
O14 Na1 N23 O16 -97(15) 2_657 .
O15 Na1 N23 O16 39(15) . .
O10 Na1 N23 O16 177(100) . .
O8 Na1 N23 O16 127(15) . .
O14 Na1 N23 O16 -148(15) . .
N24 Na1 N23 O16 152(15) . .
O13 Na1 N23 O16 -24(15) . .
N25 Na1 N23 O16 -9(15) . .
Na1 Na1 N23 O16 -113(15) 2_657 .
O11 Na1 N23 O15 -21.2(7) . .
O14 Na1 N23 O15 -136.3(6) 2_657 .
O10 Na1 N23 O15 138.1(6) . .
O8 Na1 N23 O15 88.3(6) . .
O14 Na1 N23 O15 173.3(9) . .
N24 Na1 N23 O15 113.6(6) . .
O13 Na1 N23 O15 -62.4(6) . .
N25 Na1 N23 O15 -48.2(7) . .
Na1 Na1 N23 O15 -152.1(6) 2_657 .
O11 Na1 N23 O14 165.5(6) . .
O14 Na1 N23 O14 50.5(6) 2_657 .
O15 Na1 N23 O14 -173.3(9) . .
O10 Na1 N23 O14 -35.1(6) . .
O8 Na1 N23 O14 -85.0(5) . .
N24 Na1 N23 O14 -59.6(5) . .
O13 Na1 N23 O14 124.3(5) . .
N25 Na1 N23 O14 138.6(6) . .
Na1 Na1 N23 O14 34.6(4) 2_657 .
C85 N18 C81 C82 -0.9(12) . .
Cu6 N18 C81 C82 174.2(7) . .
C85 N18 C81 C80 -177.7(8) . .
Cu6 N18 C81 C80 -2.6(9) . .
C83 C82 C81 N18 0.8(13) . .
C83 C82 C81 C80 177.4(9) . .
C74 C76 C77 C78 -1.2(13) . .
C74 C76 C77 C79 177.8(8) . .
O4 C78 C77 C76 -176.8(7) . .
C72 C78 C77 C76 7.0(12) . .
O4 C78 C77 C79 4.2(11) . .
C72 C78 C77 C79 -172.1(8) . .
N17 C79 C77 C76 -107.8(9) . .
N17 C79 C77 C78 71.2(9) . .
N15 C68 C63 C64 -176.5(9) . .
N15 C68 C63 C62 3.8(15) . .
N16 C88 C89 C90 3.7(13) . .
C91 C90 C89 C88 -4.0(13) . .
C12 N1 C8 C9 2.5(12) . .
Cu1 N1 C8 C9 -175.9(7) . .
C12 N1 C8 C7 177.2(8) . .
Cu1 N1 C8 C7 -1.3(9) . .
N2 C7 C8 N1 22.6(11) . .
N2 C7 C8 C9 -163.0(9) . .
C1 N3 C5 C4 1.3(13) . .
Cu1 N3 C5 C4 -176.9(7) . .
C1 N3 C5 C6 -175.3(8) . .
Cu1 N3 C5 C6 6.5(10) . .
C3 C4 C5 N3 -1.3(14) . .
C3 C4 C5 C6 175.1(9) . .
N2 C6 C5 N3 -28.6(11) . .
N2 C6 C5 C4 154.9(9) . .
C86 N17 C80 C81 145.8(7) . .
C79 N17 C80 C81 -94.1(8) . .
Cu6 N17 C80 C81 27.6(8) . .
N18 C81 C80 N17 -17.4(11) . .
C82 C81 C80 N17 165.9(8) . .
O11 Na1 O8 N24 -125.6(6) . .
O14 Na1 O8 N24 0.0(7) 2_657 .
O15 Na1 O8 N24 133.9(5) . .
O10 Na1 O8 N24 -7.2(5) . .
O14 Na1 O8 N24 81.8(5) . .
N23 Na1 O8 N24 108.0(5) . .
O13 Na1 O8 N24 -146.6(7) . .
N25 Na1 O8 N24 -123.9(6) . .
Na1 Na1 O8 N24 50.3(6) 2_657 .
C60 N13 C54 C55 85.9(9) . .
C53 N13 C54 C55 -151.6(8) . .
Cu4 N13 C54 C55 -34.3(8) . .
N12 C55 C54 N13 26.8(11) . .
C56 C55 C54 N13 -156.2(8) . .
Cu5 O3 C62 C61 169.4(5) . .
Cu5 O3 C62 C63 -12.5(11) . .
C66 C61 C62 O3 -176.1(8) . .
C60 C61 C62 O3 2.0(11) . .
C66 C61 C62 C63 5.7(12) . .
C60 C61 C62 C63 -176.3(8) . .
C64 C63 C62 O3 177.1(8) . .
C68 C63 C62 O3 -3.2(14) . .
C64 C63 C62 C61 -4.7(12) . .
C68 C63 C62 C61 174.9(8) . .
C24 N5 C23 C22 -154.3(8) . .
Cu2 N5 C23 C22 38.0(8) . .
C21 N4 C22 C23 -149.5(9) . .
Cu2 N4 C22 C23 35.9(9) . .
N5 C23 C22 N4 -46.2(9) . .
C66 C65 C64 C63 1.5(15) . .
C67 C65 C64 C63 -177.4(10) . .
C68 C63 C64 C65 -178.5(9) . .
C62 C63 C64 C65 1.2(15) . .
C60 N13 C53 C52 -91.3(9) . .
C54 N13 C53 C52 147.1(8) . .
Cu4 N13 C53 C52 30.7(9) . .
N11 C52 C53 N13 -24.6(11) . .
C51 C52 C53 N13 158.8(8) . .
Na1 O10 N24 O9 171.4(8) . .
Na1 O10 N24 O8 -13.1(9) . .
Na1 O8 N24 O10 13.1(9) . .
Na1 O8 N24 O9 -171.4(8) . .
O11 Na1 N24 O10 -103.8(7) . .
O14 Na1 N24 O10 13.1(7) 2_657 .
O15 Na1 N24 O10 143.1(7) . .
O8 Na1 N24 O10 -166.9(9) . .
O14 Na1 N24 O10 95.4(7) . .
N23 Na1 N24 O10 117.9(7) . .
O13 Na1 N24 O10 -76.4(15) . .
N25 Na1 N24 O10 -87.1(9) . .
Na1 Na1 N24 O10 57.0(7) 2_657 .
O11 Na1 N24 O9 160(6) . .
O14 Na1 N24 O9 -83(7) 2_657 .
O15 Na1 N24 O9 47(7) . .
O10 Na1 N24 O9 -96(7) . .
O8 Na1 N24 O9 97(7) . .
O14 Na1 N24 O9 -1(7) . .
N23 Na1 N24 O9 22(7) . .
O13 Na1 N24 O9 -173(6) . .
N25 Na1 N24 O9 177(6) . .
Na1 Na1 N24 O9 -39(7) 2_657 .
O11 Na1 N24 O8 63.1(6) . .
O14 Na1 N24 O8 180.0(5) 2_657 .
O15 Na1 N24 O8 -50.0(6) . .
O10 Na1 N24 O8 166.9(9) . .
O14 Na1 N24 O8 -97.7(5) . .
N23 Na1 N24 O8 -75.2(5) . .
O13 Na1 N24 O8 90.5(13) . .
N25 Na1 N24 O8 79.7(7) . .
Na1 Na1 N24 O8 -136.1(5) 2_657 .
C62 C61 C66 C65 -3.1(14) . .
C60 C61 C66 C65 179.0(9) . .
C64 C65 C66 C61 -0.6(15) . .
C67 C65 C66 C61 178.3(9) . .
C11 C10 C9 C8 1.0(15) . .
N1 C8 C9 C10 -2.5(14) . .
C7 C8 C9 C10 -176.6(9) . .
C27 C26 C25 C31 -2.4(16) . .
C27 C26 C25 C24 175.9(10) . .
N5 C24 C25 C31 -4.3(15) . .
N5 C24 C25 C26 177.5(9) . .
N3 C1 C2 C3 -2.3(15) . .
C4 C3 C2 C1 2.3(15) . .
Cu2 O2 C31 C30 -171.1(7) . .
Cu3 O2 C31 C30 57.9(9) . .
Cu2 O2 C31 C25 9.8(13) . .
Cu3 O2 C31 C25 -121.2(8) . .
C29 C30 C31 O2 177.0(9) . .
C32 C30 C31 O2 -4.1(14) . .
C29 C30 C31 C25 -3.8(15) . .
C32 C30 C31 C25 175.2(9) . .
C26 C25 C31 O2 -176.8(9) . .
C24 C25 C31 O2 5.0(15) . .
C26 C25 C31 C30 4.0(13) . .
C24 C25 C31 C30 -174.1(9) . .
C71 N14 C70 C69 167.2(11) . .
Cu5 N14 C70 C69 -24.6(14) . .
C44 C43 C42 C41 -1(2) . .
N8 C41 C42 C43 1.4(19) . .
C68 N15 C69 C70 165.1(11) . .
Cu5 N15 C69 C70 -29.0(14) . .
N14 C70 C69 N15 33.9(16) . .
C108 N28 C104 C1A 37(100) . .
C110 N28 C104 C1A -134(100) . .
C108 N28 C104 N48 176.6(16) . .
C110 N28 C104 N48 6(2) . .
C108 N28 C104 C48A 176.3(13) . .
C110 N28 C104 C48A 6(2) . .
C108 N28 C104 C105 3(2) . .
C110 N28 C104 C105 -167.7(17) . .
C97 C96 C95 C94 1(3) . .
C1A C104 C105 C106 -3(3) . .
N48 C104 C105 C106 -176.0(18) . .
N28 C104 C105 C106 -2(3) . .
C48A C104 C105 C106 -175.9(15) . .
C95 C96 C97 N26 -1(4) . .
C95 C96 C97 C98 -173(2) . .
C96 C97 N26 C93 10(3) . .
C98 C97 N26 C93 -177.5(17) . .
C104 N28 C108 C1A -8(24) . .
C110 N28 C108 C1A 163(26) . .
C104 N28 C108 C107 -1(3) . .
C110 N28 C108 C107 170(2) . .
C102 N27 C98 C99 8(3) . .
C102 N27 C98 C97 -176.7(16) . .
C96 C97 C98 C99 -28(3) . .
N26 C97 C98 C99 160(2) . .
C96 C97 C98 N27 156.6(19) . .
N26 C97 C98 N27 -16(3) . .
N27 C98 C99 C100 -5(4) . .
C97 C98 C99 C100 -179.9(16) . .
C96 C95 C94 C93 -13(3) . .
C95 C94 C93 N26 23(3) . .
C97 N26 C93 C94 -21(3) . .
C48A C111 C110 N28 3(3) 2_667 .
N48 C111 C110 N28 3(3) 2_667 .
C48A C111 C110 C1A 2(2) 2_667 .
N48 C111 C110 C1A 3(3) 2_667 .
C108 N28 C110 C111 -174(2) . .
C104 N28 C110 C111 -4(3) . .
C108 N28 C110 C1A -157(37) . .
C104 N28 C110 C1A 13(34) . .
N28 C108 C107 C106 -1(4) . .
C1A C108 C107 C106 -1(3) . .
C98 N27 C102 C101 -7(3) . .
C100 C101 C102 N27 3(3) . .
C104 C105 C106 C107 0(3) . .
C108 C107 C106 C105 2(3) . .
C102 C101 C100 C99 0(3) . .
C98 C99 C100 C101 1(3) . .
O16 N23 O14 Na1 77.5(10) . 2_657
O15 N23 O14 Na1 -107.0(9) . 2_657
Na1 N23 O14 Na1 -100.8(6) . 2_657
O16 N23 O14 Na1 178.3(8) . .
O15 N23 O14 Na1 -6.2(8) . .
O11 Na1 O14 N23 -23.7(9) . .
O14 Na1 O14 N23 -130.2(6) 2_657 .
O15 Na1 O14 N23 3.7(5) . .
O10 Na1 O14 N23 147.7(5) . .
O8 Na1 O14 N23 96.0(5) . .
N24 Na1 O14 N23 122.0(5) . .
O13 Na1 O14 N23 -60.4(6) . .
N25 Na1 O14 N23 -55.7(7) . .
Na1 Na1 O14 N23 -130.2(6) 2_657 .
O11 Na1 O14 Na1 106.5(7) . 2_657
O14 Na1 O14 Na1 0.0 2_657 2_657
O15 Na1 O14 Na1 134.0(4) . 2_657
O10 Na1 O14 Na1 -82.1(3) . 2_657
O8 Na1 O14 Na1 -133.8(3) . 2_657
N24 Na1 O14 Na1 -107.8(3) . 2_657
N23 Na1 O14 Na1 130.2(6) . 2_657
O13 Na1 O14 Na1 69.8(3) . 2_657
N25 Na1 O14 Na1 74.5(5) . 2_657
N28 C108 C1A C104 172(25) . .
C107 C108 C1A C104 -2(2) . .
N28 C108 C1A C110 -16(25) . .
C107 C108 C1A C110 170.2(19) . .
N48 C104 C1A C108 176.8(15) . .
N28 C104 C1A C108 -143(100) . .
C48A C104 C1A C108 176.5(12) . .
C105 C104 C1A C108 3.6(18) . .
N48 C104 C1A C110 5.2(17) . .
N28 C104 C1A C110 46(100) . .
C48A C104 C1A C110 4.9(15) . .
C105 C104 C1A C110 -168.0(15) . .
C111 C110 C1A C108 -174.6(18) . .
N28 C110 C1A C108 22(35) . .
C111 C110 C1A C104 -4(2) . .
N28 C110 C1A C104 -167(35) . .
C1A C104 N48 N48 -7(3) . 2_667
N28 C104 N48 N48 -7(3) . 2_667
C48A C104 N48 N48 165(33) . 2_667
C105 C104 N48 N48 167(2) . 2_667
C1A C104 N48 C48A -6(2) . 2_667
N28 C104 N48 C48A -6(2) . 2_667
C48A C104 N48 C48A 165(32) . 2_667
C105 C104 N48 C48A 167.7(15) . 2_667
C1A C104 N48 C111 179.0(11) . 2_667
N28 C104 N48 C111 178.7(14) . 2_667
C48A C104 N48 C111 -10(29) . 2_667
C105 C104 N48 C111 -7(2) . 2_667
C1A C104 C48A N48 -5.7(15) . 2_667
N48 C104 C48A N48 -15(31) . 2_667
N28 C104 C48A N48 -6.0(17) . 2_667
C105 C104 C48A N48 167.9(14) . 2_667
C1A C104 C48A C48A -5.2(11) . 2_667
N48 C104 C48A C48A -14(30) . 2_667
N28 C104 C48A C48A -5.5(14) . 2_667
C105 C104 C48A C48A 168.4(10) . 2_667
C1A C104 C48A C111 178.8(10) . 2_667
N48 C104 C48A C111 170(30) . 2_667
N28 C104 C48A C111 178.5(13) . 2_667
C105 C104 C48A C111 -7.6(15) . 2_667
